data_4120926
loop_
_publ_author_name
'Shigui Chen'
'Yian Ruan'
'Jason D. Brown'
'Judith Gallucci'
'Veselin Maslak'
'Christopher M. Hadad'
'Jovica D. Badji\'c'

_publ_contact_author_address
;Department of Chemistry
The Ohio State University
100 West 18th Avenue
Columbus, OH 43210
USA
;
_publ_contact_author_email gallucci.1@osu.edu
_publ_contact_author_name 'Gallucci, Judith C.'
_publ_section_title
;
 Assembly of Amphiphilic Baskets into Stimuli-Responsive Vesicles.
 Developing a Strategy for the Detection of Organophosphorus Chemical
 Nerve Agents
;
_journal_name_full 'Journal of the American Chemical Society'
_journal_page_first 14964
_journal_page_last 14967
_journal_paper_doi 10.1021/ja408585j
_journal_volume 135
_journal_year 2013
_chemical_compound_source 'synthesis as described'
_chemical_formula_moiety '2(C51 H36 N6 O12),2(C H2 Cl2), C4 H8 O2, H2 O'
_chemical_formula_sum 'C108 H86 Cl4 N12 O27'
_chemical_formula_weight 2125.68
_chemical_name_common 'Badjic 1959'
_space_group_crystal_system triclinic
_space_group_IT_number 2
_space_group_name_Hall '-P 1'
_space_group_name_H-M_alt 'P -1'
_symmetry_space_group_name_Hall '-P 1'
_symmetry_space_group_name_H-M 'P -1'
_atom_sites_solution_hydrogens geom
_atom_sites_solution_primary direct
_atom_sites_solution_secondary difmap
_audit_conform_dict_location ftp://ftp.iucr.org/pub/cif_core.dic
_audit_conform_dict_name cif_core.dic
_audit_conform_dict_version 2.4
_audit_creation_date 2013-07-12T15:45:31-00:00
_audit_creation_method 'WinGX routine CIF_UPDATE'
_cell_angle_alpha 67.123(1)
_cell_angle_beta 77.886(1)
_cell_angle_gamma 77.704(1)
_cell_formula_units_Z 2
_cell_length_a 16.3360(2)
_cell_length_b 17.1738(2)
_cell_length_c 20.1389(2)
_cell_measurement_reflns_used 17739
_cell_measurement_temperature 150(2)
_cell_measurement_theta_max 25.028
_cell_measurement_theta_min 1.018
_cell_measurement_wavelength 0.71073
_cell_volume 5035.23(11)
_computing_cell_refinement 'HKL Scalepack (Otwinowski & Minor 1997)'
_computing_data_collection 'Collect (Bruker AXS BV, 1997-2004)'
_computing_data_reduction 'HKL Denzo and Scalepack (Otwinowski & Minor 1997)'
_computing_molecular_graphics 'Ortep-3 for Windows (Farrugia, 1997)'
_computing_publication_material 'WinGX publication routines (Farrugia, 1999)'
_computing_structure_refinement 'SHELXL-2013 (Sheldrick, 2013)'
_computing_structure_solution 'SIR2004 (Giacovazzo, et al.)'
_diffrn_ambient_temperature 150(2)
_diffrn_detector 'CCD plate'
_diffrn_detector_area_resol_mean 9
_diffrn_measured_fraction_theta_full 0.974
_diffrn_measured_fraction_theta_max 0.999
_diffrn_measurement_device '95mm CCD camera on \k-goniostat'
_diffrn_measurement_device_type 'Nonius KappaCCD'
_diffrn_measurement_method 'phi and omega scans'
_diffrn_orient_matrix_type 'by Bruker AXS Collect from scalepack cell'
_diffrn_orient_matrix_UB_11 -0.148698E-1
_diffrn_orient_matrix_UB_12 0.142914E-1
_diffrn_orient_matrix_UB_13 0.451125E-1
_diffrn_orient_matrix_UB_21 0.597664E-1
_diffrn_orient_matrix_UB_22 0.87063E-2
_diffrn_orient_matrix_UB_23 -0.42614E-2
_diffrn_orient_matrix_UB_31 -0.145566E-1
_diffrn_orient_matrix_UB_32 0.616514E-1
_diffrn_orient_matrix_UB_33 -0.301718E-1
_diffrn_radiation_monochromator 'horizonally mounted graphite crystal'
_diffrn_radiation_probe x-ray
_diffrn_radiation_type MoK\a
_diffrn_radiation_wavelength 0.71073
_diffrn_reflns_av_R_equivalents 0.041
_diffrn_reflns_Laue_measured_fraction_full 0.974
_diffrn_reflns_Laue_measured_fraction_max 0.999
_diffrn_reflns_limit_h_max 19
_diffrn_reflns_limit_h_min -19
_diffrn_reflns_limit_k_max 20
_diffrn_reflns_limit_k_min -20
_diffrn_reflns_limit_l_max 23
_diffrn_reflns_limit_l_min -23
_diffrn_reflns_number 120874
_diffrn_reflns_point_group_measured_fraction_full 0.974
_diffrn_reflns_point_group_measured_fraction_max 0.999
_diffrn_reflns_theta_full 25.242
_diffrn_reflns_theta_max 25.009
_diffrn_reflns_theta_min 1.301
_diffrn_source 'Enraf Nonius FR590'
_exptl_absorpt_coefficient_mu 0.203
_exptl_absorpt_correction_T_max 0.962
_exptl_absorpt_correction_T_min 0.834
_exptl_absorpt_correction_type multi-scan
_exptl_absorpt_process_details 'HKL Scalepack (Otwinowski & Minor, 1997)'
_exptl_crystal_colour colourless
_exptl_crystal_density_diffrn 1.402
_exptl_crystal_description chunk
_exptl_crystal_F_000 2204
_exptl_crystal_size_max 0.38
_exptl_crystal_size_mid 0.27
_exptl_crystal_size_min 0.19
_refine_diff_density_max 1.384
_refine_diff_density_min -0.802
_refine_diff_density_rms 0.068
_refine_ls_extinction_method none
_refine_ls_goodness_of_fit_ref 1.044
_refine_ls_hydrogen_treatment constr
_refine_ls_matrix_type full
_refine_ls_number_parameters 1397
_refine_ls_number_reflns 17741
_refine_ls_number_restraints 7
_refine_ls_restrained_S_all 1.051
_refine_ls_R_factor_all 0.1036
_refine_ls_R_factor_gt 0.0705
_refine_ls_shift/su_max 0
_refine_ls_shift/su_mean 0
_refine_ls_structure_factor_coef Fsqd
_refine_ls_weighting_details 'w=1/[\s^2^(Fo^2^)+(0.1104P)^2^+5.8847P] where P=(Fo^2^+2Fc^2^)/3'
_refine_ls_weighting_scheme calc
_refine_ls_wR_factor_gt 0.1889
_refine_ls_wR_factor_ref 0.2124
_reflns_number_gt 12301
_reflns_number_total 17741
_reflns_threshold_expression 'I > 2\s(I)'
_cod_data_source_file ja408585j_si_001.cif
_cod_data_source_block Badjic1959
_cod_original_cell_volume 5035.24(11)
_cod_database_code 4120926

loop_
_space_group_symop_operation_xyz
'x, y, z'
'-x, -y, -z'

loop_
_atom_site_label
_atom_site_type_symbol
_atom_site_fract_x
_atom_site_fract_y
_atom_site_fract_z
_atom_site_U_iso_or_equiv
_atom_site_adp_type
_atom_site_occupancy
_atom_site_calc_flag
_atom_site_disorder_assembly
_atom_site_disorder_group
Cl1C Cl 0.06527(8) 0.18451(7) 0.64516(7) 0.0635(3) Uani 1 d . .
Cl2C Cl 0.13790(8) 0.14033(8) 0.77825(7) 0.0770(4) Uani 1 d . .
C1C C 0.0461(3) 0.1815(3) 0.7357(2) 0.0540(11) Uani 1 d . .
H1C1 H 0.0252 0.24 0.7358 0.065 Uiso 1 calc . .
H1C2 H 0.0014 0.1456 0.7638 0.065 Uiso 1 calc . .
Cl1E Cl 0.63034(18) 0.23248(18) 0.24315(15) 0.0806(7) Uani 0.5 d A 1
Cl2E Cl 0.5241(3) 0.1736(3) 0.1774(2) 0.1532(19) Uani 0.5 d A 1
C1E C 0.5529(6) 0.1869(5) 0.2498(5) 0.063(3) Uani 0.5 d A 1
H1E H 0.5024 0.2182 0.2703 0.076 Uiso 0.5 calc A 1
H2E H 0.5626 0.1292 0.2872 0.076 Uiso 0.5 calc A 1
O1H O 0.5376(4) 0.1462(5) 0.2972(4) 0.0710(18) Uani 0.5 d B 2
Cl1F Cl 0.53496(13) 0.52316(12) 0.4206(2) 0.2085(19) Uani 1 d . .
C1F C 0.4643(6) 0.4867(7) 0.4839(7) 0.073(4) Uani 0.5 d . .
H1F1 H 0.4618 0.4288 0.4856 0.088 Uiso 0.5 calc . .
H1F2 H 0.4101 0.5221 0.4693 0.088 Uiso 0.5 calc . .
O1D O 0.2822(3) 0.4827(3) -0.0694(3) 0.1165(17) Uani 1 d . .
O2D O 0.3702(2) 0.3741(3) -0.0819(3) 0.0986(13) Uani 1 d . .
C1D C 0.3255(6) 0.3713(4) 0.0350(4) 0.127(3) Uani 1 d . .
H1D1 H 0.3632 0.3169 0.0423 0.19 Uiso 1 calc . .
H1D2 H 0.2688 0.3603 0.0607 0.19 Uiso 1 calc . .
H1D3 H 0.3473 0.4061 0.0541 0.19 Uiso 1 calc . .
C2D C 0.3214(3) 0.4170(3) -0.0431(3) 0.0666(13) Uani 1 d . .
C3D C 0.3753(4) 0.4172(5) -0.1633(5) 0.120(3) Uani 1 d . .
H3D1 H 0.3197 0.4235 -0.1787 0.144 Uiso 1 calc . .
H3D2 H 0.3917 0.4747 -0.1792 0.144 Uiso 1 calc . .
C4D C 0.4367(8) 0.3650(7) -0.1941(7) 0.228(7) Uani 1 d . .
H4D1 H 0.4419 0.3908 -0.2473 0.342 Uiso 1 calc . .
H4D2 H 0.4198 0.3083 -0.1777 0.342 Uiso 1 calc . .
H4D3 H 0.4914 0.3596 -0.1786 0.342 Uiso 1 calc . .
O1G O 0.5199(3) 0.0458(3) 0.4408(3) 0.0486(13) Uani 0.5 d . .
O1A O 0.6875(4) -0.0102(4) 0.1480(2) 0.148(2) Uani 1 d . .
O2A O 0.6953(2) 0.0264(2) 0.23770(18) 0.0785(10) Uani 1 d . .
O3A O 0.6972(3) -0.1925(6) 0.1563(3) 0.182(3) Uani 1 d . .
O4A O 0.5808(2) -0.1121(2) 0.11922(18) 0.0752(10) Uani 1 d . .
O5A O 0.2376(3) -0.0509(3) 0.06296(18) 0.1080(16) Uani 1 d . .
O6A O 0.1026(2) -0.04151(19) 0.05624(16) 0.0658(9) Uani 1 d . .
O7A O 0.07661(19) 0.12333(16) 0.06117(13) 0.0517(7) Uani 1 d . .
O8A O -0.04410(17) 0.12014(15) 0.13922(13) 0.0449(6) Uani 1 d . .
O9A O 0.23103(18) 0.38765(19) 0.21077(15) 0.0567(7) Uani 1 d . .
O10A O 0.11421(15) 0.41017(15) 0.28582(13) 0.0425(6) Uani 1 d . .
O11A O 0.44402(19) 0.3378(2) 0.29289(19) 0.0667(9) Uani 1 d . .
O12A O 0.32749(17) 0.43525(16) 0.28560(14) 0.0485(7) Uani 1 d . .
N1A N 0.51190(17) -0.14819(18) 0.45262(16) 0.0336(6) Uani 1 d . .
N2A N 0.45368(17) -0.25831(18) 0.39979(16) 0.0363(7) Uani 1 d . .
N3A N 0.17493(17) -0.19052(17) 0.34940(14) 0.0312(6) Uani 1 d . .
N4A N 0.05519(17) -0.05258(16) 0.37863(14) 0.0295(6) Uani 1 d . .
N5A N 0.14482(16) 0.11824(16) 0.48288(14) 0.0288(6) Uani 1 d . .
N6A N 0.32117(17) 0.08606(17) 0.50316(15) 0.0329(6) Uani 1 d . .
C1A C 0.3225(2) -0.1837(2) 0.56074(17) 0.0302(7) Uani 1 d . .
C2A C 0.2930(2) -0.23556(19) 0.53319(17) 0.0299(7) Uani 1 d . .
C3A C 0.2111(2) -0.21745(19) 0.51871(16) 0.0275(7) Uani 1 d . .
C4A C 0.15534(19) -0.14845(19) 0.53336(16) 0.0260(7) Uani 1 d . .
C5A C 0.1837(2) -0.10034(19) 0.56207(17) 0.0287(7) Uani 1 d . .
C6A C 0.2689(2) -0.1170(2) 0.57496(17) 0.0303(7) Uani 1 d . .
C7A C 0.4157(2) -0.2195(2) 0.56873(19) 0.0362(8) Uani 1 d . .
H7A H 0.442 -0.2028 0.6009 0.043 Uiso 1 calc . .
C8A C 0.4588(2) -0.2014(2) 0.49115(19) 0.0339(8) Uani 1 d . .
C9A C 0.4294(2) -0.2555(2) 0.46427(19) 0.0318(8) Uani 1 d . .
C10A C 0.3671(2) -0.3040(2) 0.52495(19) 0.0341(8) Uani 1 d . .
H10A H 0.3533 -0.3566 0.5221 0.041 Uiso 1 calc . .
C11A C 0.4112(2) -0.3157(2) 0.5908(2) 0.0405(9) Uani 1 d . .
H11A H 0.3758 -0.3392 0.6384 0.049 Uiso 1 calc . .
H11B H 0.4678 -0.3507 0.5906 0.049 Uiso 1 calc . .
C12A C 0.5382(2) -0.1474(2) 0.3821(2) 0.0348(8) Uani 1 d . .
C13A C 0.5920(2) -0.0899(2) 0.3342(2) 0.0400(9) Uani 1 d . .
H13A H 0.6106 -0.0527 0.3509 0.048 Uiso 1 calc . .
C14A C 0.6187(2) -0.0856(3) 0.2639(2) 0.0451(9) Uani 1 d . .
C15A C 0.5945(2) -0.1442(3) 0.2398(2) 0.0537(11) Uani 1 d . .
C16A C 0.5410(2) -0.2004(3) 0.2858(2) 0.0497(10) Uani 1 d . .
H16A H 0.5241 -0.2385 0.2693 0.06 Uiso 1 calc . .
C17A C 0.5107(2) -0.2026(2) 0.3569(2) 0.0363(8) Uani 1 d . .
C18A C 0.6699(3) -0.0200(3) 0.2122(3) 0.0679(13) Uani 1 d . .
C19A C 0.7406(7) 0.0931(6) 0.1827(4) 0.118(5) Uani 0.714(11) d C 5
H19A H 0.758 0.1264 0.2059 0.177 Uiso 0.714(11) calc C 5
H19B H 0.7034 0.1308 0.1469 0.177 Uiso 0.714(11) calc C 5
H19C H 0.7907 0.067 0.1582 0.177 Uiso 0.714(11) calc C 5
C19C C 0.7042(14) 0.0836(11) 0.1068(9) 0.089(8) Uani 0.286(11) d C 6
H19G H 0.7184 0.0945 0.0546 0.134 Uiso 0.286(11) calc C 6
H19H H 0.7513 0.0931 0.1245 0.134 Uiso 0.286(11) calc C 6
H19I H 0.6532 0.1225 0.1155 0.134 Uiso 0.286(11) calc C 6
C20A C 0.6307(4) -0.1520(5) 0.1680(3) 0.0845(18) Uani 1 d . .
C21A C 0.6232(5) -0.1160(5) 0.0475(3) 0.110(2) Uani 1 d . .
H21A H 0.5847 -0.0859 0.0111 0.165 Uiso 1 calc . .
H21B H 0.6386 -0.1757 0.0513 0.165 Uiso 1 calc . .
H21C H 0.6745 -0.0888 0.0327 0.165 Uiso 1 calc . .
C22A C 0.1603(2) -0.2563(2) 0.48757(17) 0.0283(7) Uani 1 d . .
H22A H 0.1821 -0.3159 0.4891 0.034 Uiso 1 calc . .
C23A C 0.1449(2) -0.18900(19) 0.41404(17) 0.0282(7) Uani 1 d . .
C24A C 0.08747(19) -0.11964(19) 0.42894(17) 0.0268(7) Uani 1 d . .
C25A C 0.0709(2) -0.14432(19) 0.51086(17) 0.0274(7) Uani 1 d . .
H25A H 0.0201 -0.1123 0.5314 0.033 Uiso 1 calc . .
C26A C 0.0710(2) -0.2414(2) 0.53070(17) 0.0300(7) Uani 1 d . .
H26A H 0.0255 -0.253 0.5116 0.036 Uiso 1 calc . .
H26B H 0.0684 -0.2742 0.5836 0.036 Uiso 1 calc . .
C27A C 0.1430(2) -0.1186(2) 0.29427(17) 0.0310(7) Uani 1 d . .
C28A C 0.1705(2) -0.1131(2) 0.22176(18) 0.0352(8) Uani 1 d . .
H28A H 0.2132 -0.1556 0.2115 0.042 Uiso 1 calc . .
C29A C 0.1359(2) -0.0464(2) 0.16535(18) 0.0350(8) Uani 1 d . .
C30A C 0.0717(2) 0.0169(2) 0.18035(18) 0.0339(8) Uani 1 d . .
C31A C 0.0461(2) 0.0128(2) 0.25137(17) 0.0321(7) Uani 1 d . .
H31A H 0.0034 0.0555 0.2614 0.039 Uiso 1 calc . .
C32A C 0.0824(2) -0.0535(2) 0.30866(17) 0.0294(7) Uani 1 d . .
C33A C 0.1653(3) -0.0453(3) 0.0895(2) 0.0535(11) Uani 1 d . .
C34A C 0.1261(5) -0.0275(4) -0.0211(3) 0.115(3) Uani 1 d . .
H34A H 0.0761 -0.0258 -0.0416 0.173 Uiso 1 calc . .
H34B H 0.1696 -0.0741 -0.0273 0.173 Uiso 1 calc . .
H34C H 0.1483 0.0269 -0.0463 0.173 Uiso 1 calc . .
C35A C 0.0371(2) 0.0914(2) 0.11985(19) 0.0362(8) Uani 1 d . .
C36A C -0.0813(3) 0.1950(2) 0.0844(2) 0.0526(11) Uani 1 d . .
H36A H -0.1403 0.211 0.1029 0.079 Uiso 1 calc . .
H36B H -0.0792 0.1824 0.0405 0.079 Uiso 1 calc . .
H36C H -0.0496 0.2422 0.0725 0.079 Uiso 1 calc . .
C37A C 0.1398(2) -0.0256(2) 0.58615(17) 0.0307(7) Uani 1 d . .
H37A H 0.0766 -0.0184 0.5971 0.037 Uiso 1 calc . .
C38A C 0.1793(2) 0.0504(2) 0.53143(17) 0.0289(7) Uani 1 d . .
C39A C 0.2667(2) 0.0347(2) 0.54197(18) 0.0299(7) Uani 1 d . .
C40A C 0.2791(2) -0.0503(2) 0.60432(18) 0.0326(7) Uani 1 d . .
H40A H 0.3292 -0.0623 0.6299 0.039 Uiso 1 calc . .
C41A C 0.1896(2) -0.0441(2) 0.64991(19) 0.0382(8) Uani 1 d . .
H41A H 0.1797 -0.0983 0.6906 0.046 Uiso 1 calc . .
H41B H 0.1783 0.0035 0.6683 0.046 Uiso 1 calc . .
C42A C 0.20155(19) 0.1748(2) 0.44024(17) 0.0274(7) Uani 1 d . .
C43A C 0.1711(2) 0.2493(2) 0.38445(18) 0.0305(7) Uani 1 d . .
H43A H 0.1128 0.2606 0.3792 0.037 Uiso 1 calc . .
C44A C 0.2242(2) 0.3056(2) 0.33757(18) 0.0317(7) Uani 1 d . .
C45A C 0.3099(2) 0.2918(2) 0.34898(19) 0.0354(8) Uani 1 d . .
C46A C 0.3403(2) 0.2193(2) 0.40349(19) 0.0352(8) Uani 1 d . .
H46A H 0.398 0.21 0.4101 0.042 Uiso 1 calc . .
C47A C 0.2875(2) 0.1592(2) 0.44932(19) 0.0321(7) Uani 1 d . .
C48A C 0.1930(2) 0.3726(2) 0.2708(2) 0.0368(8) Uani 1 d . .
C49A C 0.0765(3) 0.4721(3) 0.2237(2) 0.0558(11) Uani 1 d . .
H49A H 0.0194 0.496 0.2401 0.084 Uiso 1 calc . .
H49B H 0.0733 0.4442 0.1903 0.084 Uiso 1 calc . .
H49C H 0.1112 0.5181 0.1986 0.084 Uiso 1 calc . .
C50A C 0.3689(3) 0.3557(3) 0.3056(2) 0.0441(9) Uani 1 d . .
C51A C 0.3772(3) 0.5016(3) 0.2385(3) 0.0697(14) Uani 1 d . .
H51A H 0.3409 0.5572 0.227 0.105 Uiso 1 calc . .
H51B H 0.4014 0.4911 0.1934 0.105 Uiso 1 calc . .
H51C H 0.4229 0.5016 0.2632 0.105 Uiso 1 calc . .
O1B O 0.2314(2) -0.0112(2) 0.37526(18) 0.0767(10) Uani 1 d . .
O2B O 0.32478(17) 0.07622(18) 0.30885(16) 0.0551(7) Uani 1 d . .
O3B O 0.3273(2) 0.1446(2) 0.10219(18) 0.0765(10) Uani 1 d . .
O4B O 0.30724(19) 0.02258(19) 0.19754(16) 0.0599(8) Uani 1 d . .
O5B O 0.4290(2) 0.6098(2) 0.0333(2) 0.0777(10) Uani 1 d . .
O6B O 0.3753(2) 0.6253(3) -0.0644(2) 0.0963(14) Uani 1 d . .
O7B O 0.3355(2) 0.7455(3) 0.1416(2) 0.0831(11) Uani 1 d . .
O8B O 0.3694(2) 0.7874(2) 0.02014(19) 0.0800(11) Uani 1 d . .
O9B O 0.26791(15) 0.56906(16) 0.45873(14) 0.0401(6) Uani 1 d . .
O10B O 0.27248(15) 0.61462(16) 0.33734(13) 0.0401(6) Uani 1 d . .
O11B O 0.30615(15) 0.39610(16) 0.45889(14) 0.0430(6) Uani 1 d . .
O12B O 0.20949(15) 0.32198(15) 0.54321(13) 0.0396(6) Uani 1 d . .
N1B N -0.01982(17) 0.23591(16) 0.29662(14) 0.0289(6) Uani 1 d . .
N2B N 0.02880(17) 0.30711(17) 0.13999(14) 0.0314(6) Uani 1 d . .
N3B N 0.07164(17) 0.60116(17) 0.03659(14) 0.0318(6) Uani 1 d . .
N4B N 0.03068(17) 0.71102(16) 0.12130(14) 0.0315(6) Uani 1 d . .
N5B N -0.03888(16) 0.61114(16) 0.34111(14) 0.0281(6) Uani 1 d . .
N6B N -0.05178(16) 0.43292(16) 0.42402(14) 0.0274(6) Uani 1 d . .
C1B C -0.15295(19) 0.43152(19) 0.24748(17) 0.0267(7) Uani 1 d . .
C2B C -0.12855(19) 0.4651(2) 0.17093(17) 0.0274(7) Uani 1 d . .
C3B C -0.1193(2) 0.5494(2) 0.13634(17) 0.0289(7) Uani 1 d . .
C4B C -0.13786(19) 0.60460(19) 0.17656(17) 0.0272(7) Uani 1 d . .
C5B C -0.16233(19) 0.5725(2) 0.25046(17) 0.0273(7) Uani 1 d . .
C6B C -0.16813(19) 0.4837(2) 0.28694(16) 0.0265(7) Uani 1 d . .
C7B C -0.1579(2) 0.3368(2) 0.26746(18) 0.0301(7) Uani 1 d . .
H7B H -0.1912 0.3075 0.3154 0.036 Uiso 1 calc . .
C8B C -0.0678(2) 0.29464(19) 0.25176(17) 0.0278(7) Uani 1 d . .
C9B C -0.0436(2) 0.32975(19) 0.17386(17) 0.0280(7) Uani 1 d . .
C10B C -0.1192(2) 0.3920(2) 0.14334(18) 0.0303(7) Uani 1 d . .
H10B H -0.1214 0.408 0.0903 0.036 Uiso 1 calc . .
C11B C -0.1905(2) 0.3432(2) 0.19792(18) 0.0342(8) Uani 1 d . .
H11C H -0.2475 0.377 0.1924 0.041 Uiso 1 calc . .
H11D H -0.1895 0.2866 0.1954 0.041 Uiso 1 calc . .
C12B C 0.0579(2) 0.2095(2) 0.26218(17) 0.0300(7) Uani 1 d . .
C13B C 0.1140(2) 0.1451(2) 0.30562(19) 0.0332(8) Uani 1 d . .
H13B H 0.0985 0.1225 0.3569 0.04 Uiso 1 calc . .
C14B C 0.1910(2) 0.1145(2) 0.27463(19) 0.0354(8) Uani 1 d . .
C15B C 0.2131(2) 0.1460(2) 0.1980(2) 0.0391(8) Uani 1 d . .
C16B C 0.1595(2) 0.2105(2) 0.15505(19) 0.0371(8) Uani 1 d . .
H16B H 0.1755 0.2325 0.1038 0.045 Uiso 1 calc . .
C17B C 0.0820(2) 0.2440(2) 0.18575(17) 0.0308(7) Uani 1 d . .
C18B C 0.2497(2) 0.0501(2) 0.3252(2) 0.0398(9) Uani 1 d . .
C19B C 0.3887(3) 0.0144(3) 0.3509(3) 0.0716(14) Uani 1 d . .
H19D H 0.4424 0.0374 0.336 0.107 Uiso 1 calc . .
H19E H 0.3965 -0.0391 0.3419 0.107 Uiso 1 calc . .
H19F H 0.3702 0.0034 0.4028 0.107 Uiso 1 calc . .
C20B C 0.2895(3) 0.1059(3) 0.1602(2) 0.0521(10) Uani 1 d . .
C21B C 0.3800(3) -0.0227(4) 0.1651(3) 0.0836(17) Uani 1 d . .
H21D H 0.3876 -0.0832 0.1964 0.125 Uiso 1 calc . .
H21E H 0.4308 0.0019 0.1603 0.125 Uiso 1 calc . .
H21F H 0.3705 -0.0173 0.117 0.125 Uiso 1 calc . .
C22B C -0.0885(2) 0.6040(2) 0.05777(17) 0.0319(7) Uani 1 d . .
H22B H -0.0892 0.5817 0.0188 0.038 Uiso 1 calc . .
C23B C -0.0048(2) 0.6256(2) 0.06263(17) 0.0302(7) Uani 1 d . .
C24B C -0.0245(2) 0.68127(19) 0.10422(17) 0.0296(7) Uani 1 d . .
C25B C -0.1207(2) 0.6928(2) 0.12401(17) 0.0313(7) Uani 1 d . .
H25B H -0.1478 0.7425 0.1391 0.038 Uiso 1 calc . .
C26B C -0.1449(2) 0.6909(2) 0.05370(18) 0.0347(8) Uani 1 d . .
H26C H -0.2059 0.6886 0.0579 0.042 Uiso 1 calc . .
H26D H -0.1273 0.739 0.0094 0.042 Uiso 1 calc . .
C27B C 0.1333(2) 0.6354(2) 0.05068(17) 0.0309(7) Uani 1 d . .
C28B C 0.2174(2) 0.6185(2) 0.01970(19) 0.0370(8) Uani 1 d . .
H28B H 0.2308 0.5833 -0.0087 0.044 Uiso 1 calc . .
C29B C 0.2807(2) 0.6525(2) 0.0300(2) 0.0434(9) Uani 1 d . .
C30B C 0.2609(2) 0.7042(2) 0.0735(2) 0.0435(9) Uani 1 d . .
C31B C 0.1791(2) 0.7203(2) 0.10466(19) 0.0371(8) Uani 1 d . .
H31B H 0.1666 0.7537 0.1346 0.045 Uiso 1 calc . .
C32B C 0.1135(2) 0.6879(2) 0.09288(17) 0.0318(7) Uani 1 d . .
C33B C 0.3700(3) 0.6285(3) 0.0008(3) 0.0599(12) Uani 1 d . .
C34B C 0.4592(3) 0.5925(6) -0.0961(4) 0.130(3) Uani 1 d . .
H34D H 0.4556 0.5927 -0.1442 0.195 Uiso 1 calc . .
H34E H 0.4772 0.534 -0.0641 0.195 Uiso 1 calc . .
H34F H 0.5004 0.629 -0.101 0.195 Uiso 1 calc . .
C35B C 0.3267(3) 0.7458(3) 0.0839(3) 0.0588(12) Uani 1 d . .
C36B C 0.4360(4) 0.8303(5) 0.0230(4) 0.123(3) Uani 1 d . .
H36D H 0.4631 0.8592 -0.0266 0.185 Uiso 1 calc . .
H36E H 0.4784 0.788 0.0513 0.185 Uiso 1 calc . .
H36F H 0.4114 0.8724 0.046 0.185 Uiso 1 calc . .
C37B C -0.1811(2) 0.6131(2) 0.30770(17) 0.0279(7) Uani 1 d . .
H37B H -0.198 0.6764 0.2912 0.033 Uiso 1 calc . .
C38B C -0.1036(2) 0.5754(2) 0.34648(16) 0.0274(7) Uani 1 d . .
C39B C -0.10932(19) 0.48617(19) 0.38606(16) 0.0253(7) Uani 1 d . .
C40B C -0.18919(19) 0.4699(2) 0.36825(17) 0.0280(7) Uani 1 d . .
H40B H -0.2128 0.4165 0.4013 0.034 Uiso 1 calc . .
C41B C -0.2459(2) 0.5563(2) 0.36379(18) 0.0309(7) Uani 1 d . .
H41C H -0.2582 0.5651 0.4109 0.037 Uiso 1 calc . .
H41D H -0.2992 0.5637 0.3446 0.037 Uiso 1 calc . .
C42B C 0.0248(2) 0.5557(2) 0.37962(17) 0.0276(7) Uani 1 d . .
C43B C 0.0999(2) 0.5866(2) 0.37463(18) 0.0311(7) Uani 1 d . .
H43B H 0.1049 0.6449 0.347 0.037 Uiso 1 calc . .
C44B C 0.1663(2) 0.5335(2) 0.40927(17) 0.0292(7) Uani 1 d . .
C45B C 0.1585(2) 0.4471(2) 0.45183(17) 0.0301(7) Uani 1 d . .
C46B C 0.0849(2) 0.4162(2) 0.45838(17) 0.0291(7) Uani 1 d . .
H46B H 0.0795 0.3586 0.4883 0.035 Uiso 1 calc . .
C47B C 0.01743(19) 0.46904(19) 0.42127(16) 0.0262(7) Uani 1 d . .
C48B C 0.2415(2) 0.5724(2) 0.40564(19) 0.0334(8) Uani 1 d . .
C49B C 0.3416(2) 0.6608(3) 0.3282(2) 0.0507(10) Uani 1 d . .
H49D H 0.36 0.6897 0.2762 0.076 Uiso 1 calc . .
H49E H 0.3891 0.6206 0.3507 0.076 Uiso 1 calc . .
H49F H 0.3223 0.7033 0.3516 0.076 Uiso 1 calc . .
C50B C 0.2334(2) 0.3874(2) 0.48370(18) 0.0326(8) Uani 1 d . .
C51B C 0.2775(2) 0.2595(2) 0.5773(2) 0.0457(9) Uani 1 d . .
H51D H 0.2536 0.2143 0.6199 0.069 Uiso 1 calc . .
H51E H 0.3126 0.2874 0.5927 0.069 Uiso 1 calc . .
H51F H 0.3122 0.2346 0.5425 0.069 Uiso 1 calc . .

loop_
_atom_site_aniso_label
_atom_site_aniso_U_11
_atom_site_aniso_U_22
_atom_site_aniso_U_33
_atom_site_aniso_U_23
_atom_site_aniso_U_13
_atom_site_aniso_U_12
Cl1C 0.0727(7) 0.0558(6) 0.0664(7) -0.0205(6) -0.0124(6) -0.0189(6)
Cl2C 0.0743(8) 0.0739(8) 0.0741(9) -0.0211(7) -0.0255(7) 0.0114(6)
C1C 0.056(3) 0.039(2) 0.062(3) -0.012(2) -0.009(2) -0.0091(19)
Cl1E 0.0837(18) 0.0826(17) 0.0717(17) -0.0244(14) -0.0175(14) -0.0044(14)
Cl2E 0.156(4) 0.191(4) 0.069(2) -0.031(3) -0.022(2) 0.040(3)
C1E 0.109(9) 0.026(4) 0.037(5) -0.002(4) -0.019(5) 0.017(5)
O1H 0.057(4) 0.087(5) 0.079(5) -0.040(4) -0.017(4) -0.003(4)
Cl1F 0.0815(13) 0.0640(10) 0.413(5) -0.0204(18) -0.042(2) 0.0096(9)
C1F 0.052(6) 0.084(7) 0.130(9) -0.084(7) -0.069(6) 0.037(5)
O1D 0.140(4) 0.121(4) 0.099(3) -0.070(3) -0.050(3) 0.052(3)
O2D 0.076(3) 0.088(3) 0.138(4) -0.061(3) 0.002(3) -0.002(2)
C1D 0.181(8) 0.084(5) 0.108(6) -0.012(4) -0.039(5) -0.030(5)
C2D 0.060(3) 0.061(3) 0.091(4) -0.042(3) -0.017(3) -0.001(2)
C3D 0.091(5) 0.147(7) 0.135(7) -0.085(6) 0.011(4) -0.006(4)
C4D 0.237(12) 0.200(10) 0.278(14) -0.181(11) 0.159(11) -0.105(9)
O1G 0.046(3) 0.046(3) 0.056(3) -0.022(3) -0.005(3) -0.005(2)
O1A 0.193(5) 0.231(6) 0.051(3) -0.021(3) -0.001(3) -0.168(5)
O2A 0.111(3) 0.073(2) 0.055(2) -0.0189(17) 0.0080(19) -0.047(2)
O3A 0.057(3) 0.410(11) 0.127(4) -0.178(6) 0.029(3) -0.017(4)
O4A 0.095(3) 0.093(2) 0.0435(19) -0.0324(18) 0.0052(18) -0.024(2)
O5A 0.085(3) 0.166(4) 0.0302(18) -0.019(2) 0.0058(18) 0.027(3)
O6A 0.110(3) 0.0591(18) 0.0410(17) -0.0216(14) -0.0250(17) -0.0172(17)
O7A 0.081(2) 0.0401(14) 0.0258(14) -0.0014(12) -0.0035(13) -0.0156(14)
O8A 0.0546(17) 0.0351(13) 0.0347(14) 0.0024(11) -0.0150(12) -0.0053(12)
O9A 0.0568(17) 0.0688(19) 0.0328(16) -0.0140(14) 0.0006(13) 0.0000(14)
O10A 0.0409(14) 0.0400(14) 0.0336(14) -0.0037(11) -0.0042(11) 0.0013(11)
O11A 0.0423(18) 0.0632(19) 0.085(2) -0.0183(17) 0.0063(15) -0.0191(14)
O12A 0.0559(17) 0.0384(15) 0.0466(16) -0.0129(12) 0.0081(13) -0.0171(13)
N1A 0.0276(15) 0.0397(16) 0.0381(17) -0.0201(14) -0.0120(13) 0.0049(13)
N2A 0.0274(15) 0.0411(16) 0.0450(19) -0.0230(14) -0.0062(13) 0.0010(13)
N3A 0.0362(15) 0.0292(14) 0.0240(15) -0.0077(12) -0.0020(12) -0.0021(12)
N4A 0.0336(15) 0.0283(14) 0.0225(14) -0.0058(12) -0.0026(11) -0.0041(12)
N5A 0.0300(14) 0.0267(14) 0.0306(15) -0.0129(12) -0.0058(12) 0.0009(12)
N6A 0.0352(16) 0.0335(15) 0.0366(16) -0.0181(13) -0.0133(13) 0.0000(13)
C1A 0.0336(18) 0.0303(17) 0.0238(17) -0.0067(14) -0.0090(14) 0.0006(14)
C2A 0.0346(18) 0.0244(16) 0.0258(17) -0.0055(13) -0.0039(14) -0.0016(14)
C3A 0.0331(18) 0.0249(16) 0.0187(16) -0.0031(13) -0.0009(13) -0.0042(13)
C4A 0.0284(16) 0.0229(15) 0.0193(16) -0.0020(13) -0.0012(13) -0.0018(13)
C5A 0.0331(18) 0.0252(16) 0.0222(16) -0.0046(13) -0.0057(13) 0.0014(13)
C6A 0.0339(18) 0.0295(17) 0.0257(17) -0.0080(14) -0.0078(14) -0.0008(14)
C7A 0.0361(19) 0.0402(19) 0.0338(19) -0.0161(16) -0.0131(15) 0.0048(15)
C8A 0.0263(17) 0.0356(18) 0.042(2) -0.0177(16) -0.0124(15) 0.0057(15)
C9A 0.0291(17) 0.0298(17) 0.039(2) -0.0177(15) -0.0110(15) 0.0061(14)
C10A 0.0360(19) 0.0271(17) 0.038(2) -0.0117(15) -0.0095(15) 0.0018(14)
C11A 0.041(2) 0.0359(19) 0.040(2) -0.0110(16) -0.0161(16) 0.0093(16)
C12A 0.0243(17) 0.0397(19) 0.044(2) -0.0210(17) -0.0088(15) 0.0032(15)
C13A 0.0329(19) 0.043(2) 0.048(2) -0.0195(18) -0.0129(17) 0.0004(16)
C14A 0.0282(19) 0.056(2) 0.050(2) -0.020(2) -0.0047(17) -0.0055(17)
C15A 0.037(2) 0.085(3) 0.050(3) -0.038(2) -0.0003(18) -0.011(2)
C16A 0.037(2) 0.073(3) 0.055(3) -0.040(2) 0.0023(18) -0.016(2)
C17A 0.0266(18) 0.046(2) 0.043(2) -0.0250(17) -0.0076(15) 0.0013(15)
C18A 0.054(3) 0.084(3) 0.060(3) -0.009(3) -0.012(2) -0.027(3)
C19A 0.205(11) 0.118(7) 0.052(5) -0.005(5) -0.017(6) -0.116(8)
C19C 0.108(16) 0.118(17) 0.036(10) -0.023(10) 0.025(9) -0.048(13)
C20A 0.077(4) 0.144(5) 0.059(3) -0.056(4) 0.020(3) -0.060(4)
C21A 0.123(5) 0.160(7) 0.066(4) -0.052(4) 0.007(4) -0.058(5)
C22A 0.0335(18) 0.0243(16) 0.0253(17) -0.0069(13) -0.0044(14) -0.0043(13)
C23A 0.0312(17) 0.0259(16) 0.0272(18) -0.0078(14) -0.0052(14) -0.0061(13)
C24A 0.0284(17) 0.0270(16) 0.0236(17) -0.0069(14) -0.0028(13) -0.0064(13)
C25A 0.0295(17) 0.0269(16) 0.0223(16) -0.0069(13) -0.0005(13) -0.0039(13)
C26A 0.0330(18) 0.0299(17) 0.0231(17) -0.0044(14) -0.0029(14) -0.0076(14)
C27A 0.0347(18) 0.0305(17) 0.0247(17) -0.0072(14) -0.0032(14) -0.0046(14)
C28A 0.040(2) 0.0365(19) 0.0265(18) -0.0111(15) -0.0017(15) -0.0037(15)
C29A 0.041(2) 0.0380(19) 0.0244(18) -0.0095(15) 0.0009(15) -0.0111(16)
C30A 0.042(2) 0.0329(18) 0.0244(18) -0.0048(14) -0.0055(15) -0.0117(15)
C31A 0.0395(19) 0.0275(17) 0.0246(18) -0.0051(14) -0.0043(14) -0.0038(14)
C32A 0.0340(18) 0.0295(17) 0.0215(17) -0.0053(14) -0.0011(14) -0.0079(14)
C33A 0.070(3) 0.051(2) 0.027(2) -0.0088(18) -0.004(2) 0.004(2)
C34A 0.201(8) 0.113(5) 0.044(3) -0.043(3) -0.037(4) 0.000(5)
C35A 0.055(2) 0.0274(17) 0.027(2) -0.0061(15) -0.0097(17) -0.0121(16)
C36A 0.075(3) 0.034(2) 0.045(2) -0.0031(18) -0.033(2) 0.0007(19)
C37A 0.0313(18) 0.0313(17) 0.0264(17) -0.0102(14) -0.0024(14) -0.0001(14)
C38A 0.0318(18) 0.0285(17) 0.0292(18) -0.0162(14) -0.0047(14) 0.0019(14)
C39A 0.0321(18) 0.0317(17) 0.0325(18) -0.0197(15) -0.0084(14) 0.0011(14)
C40A 0.0360(19) 0.0348(18) 0.0297(18) -0.0144(15) -0.0142(15) 0.0040(15)
C41A 0.047(2) 0.0371(19) 0.0304(19) -0.0154(16) -0.0086(16) 0.0034(16)
C42A 0.0293(17) 0.0299(17) 0.0293(18) -0.0178(14) -0.0054(14) -0.0022(14)
C43A 0.0302(17) 0.0319(17) 0.0334(19) -0.0164(15) -0.0054(14) -0.0028(14)
C44A 0.0362(19) 0.0311(17) 0.0317(18) -0.0171(15) -0.0029(15) -0.0033(14)
C45A 0.0365(19) 0.0377(19) 0.037(2) -0.0185(16) -0.0012(15) -0.0089(15)
C46A 0.0307(18) 0.0399(19) 0.042(2) -0.0225(17) -0.0068(15) -0.0036(15)
C47A 0.0352(19) 0.0326(18) 0.0364(19) -0.0203(16) -0.0083(15) -0.0033(15)
C48A 0.043(2) 0.0345(19) 0.033(2) -0.0140(16) -0.0019(17) -0.0071(16)
C49A 0.057(3) 0.050(2) 0.044(2) -0.0008(19) -0.013(2) 0.001(2)
C50A 0.043(2) 0.053(2) 0.041(2) -0.0207(19) 0.0011(17) -0.0169(19)
C51A 0.087(3) 0.054(3) 0.062(3) -0.020(2) 0.022(3) -0.031(2)
O1B 0.059(2) 0.076(2) 0.062(2) 0.0119(19) -0.0185(16) -0.0030(17)
O2B 0.0475(17) 0.0548(17) 0.0656(19) -0.0228(15) -0.0222(14) 0.0034(13)
O3B 0.067(2) 0.085(2) 0.052(2) -0.0222(18) 0.0064(17) 0.0218(18)
O4B 0.0644(19) 0.0560(18) 0.0596(19) -0.0335(16) -0.0111(15) 0.0179(15)
O5B 0.0415(18) 0.107(3) 0.104(3) -0.063(2) -0.0070(18) -0.0063(17)
O6B 0.0476(19) 0.186(4) 0.085(3) -0.091(3) 0.0214(18) -0.029(2)
O7B 0.069(2) 0.133(3) 0.075(2) -0.054(2) -0.0037(18) -0.048(2)
O8B 0.077(2) 0.101(3) 0.085(2) -0.059(2) 0.0394(19) -0.061(2)
O9B 0.0388(14) 0.0474(14) 0.0444(15) -0.0252(12) -0.0121(11) -0.0044(11)
O10B 0.0365(13) 0.0487(14) 0.0416(15) -0.0208(12) 0.0005(11) -0.0172(11)
O11B 0.0329(14) 0.0477(15) 0.0488(16) -0.0212(13) -0.0068(12) 0.0017(11)
O12B 0.0386(14) 0.0362(13) 0.0394(14) -0.0089(12) -0.0158(11) 0.0049(11)
N1B 0.0358(15) 0.0270(14) 0.0260(15) -0.0112(12) -0.0053(12) -0.0047(12)
N2B 0.0356(16) 0.0354(15) 0.0263(15) -0.0144(12) -0.0071(12) -0.0026(12)
N3B 0.0380(16) 0.0327(15) 0.0223(14) -0.0069(12) -0.0044(12) -0.0056(12)
N4B 0.0377(16) 0.0285(14) 0.0264(15) -0.0083(12) -0.0058(12) -0.0031(12)
N5B 0.0313(15) 0.0263(13) 0.0261(14) -0.0099(11) -0.0062(11) 0.0000(11)
N6B 0.0313(15) 0.0282(14) 0.0229(14) -0.0091(11) -0.0051(11) -0.0033(12)
C1B 0.0242(16) 0.0299(16) 0.0255(17) -0.0101(14) -0.0053(13) -0.0011(13)
C2B 0.0254(16) 0.0331(17) 0.0245(17) -0.0121(14) -0.0069(13) 0.0010(13)
C3B 0.0288(17) 0.0324(17) 0.0245(17) -0.0103(14) -0.0072(13) 0.0010(14)
C4B 0.0244(16) 0.0292(16) 0.0261(17) -0.0085(14) -0.0080(13) 0.0016(13)
C5B 0.0257(16) 0.0310(17) 0.0254(17) -0.0117(14) -0.0062(13) 0.0010(13)
C6B 0.0262(16) 0.0304(17) 0.0222(16) -0.0084(14) -0.0051(13) -0.0030(13)
C7B 0.0313(17) 0.0321(17) 0.0274(17) -0.0111(14) -0.0005(14) -0.0085(14)
C8B 0.0345(18) 0.0272(16) 0.0268(17) -0.0129(14) -0.0045(14) -0.0085(14)
C9B 0.0345(18) 0.0272(16) 0.0274(17) -0.0133(14) -0.0079(14) -0.0046(14)
C10B 0.0351(18) 0.0335(17) 0.0245(17) -0.0129(14) -0.0091(14) -0.0001(14)
C11B 0.0333(18) 0.0381(19) 0.036(2) -0.0188(16) -0.0059(15) -0.0039(15)
C12B 0.0372(19) 0.0299(17) 0.0276(18) -0.0142(14) -0.0075(14) -0.0042(14)
C13B 0.041(2) 0.0350(18) 0.0279(18) -0.0154(15) -0.0095(15) -0.0033(15)
C14B 0.039(2) 0.0368(19) 0.035(2) -0.0170(16) -0.0141(16) 0.0013(15)
C15B 0.038(2) 0.045(2) 0.036(2) -0.0186(17) -0.0084(16) 0.0022(16)
C16B 0.038(2) 0.048(2) 0.0291(19) -0.0203(16) -0.0054(15) -0.0015(16)
C17B 0.0355(18) 0.0329(17) 0.0277(18) -0.0145(15) -0.0089(14) -0.0016(14)
C18B 0.033(2) 0.047(2) 0.040(2) -0.0198(19) -0.0057(16) 0.0024(17)
C19B 0.052(3) 0.074(3) 0.088(4) -0.027(3) -0.033(3) 0.013(2)
C20B 0.049(2) 0.068(3) 0.040(2) -0.028(2) -0.013(2) 0.011(2)
C21B 0.085(4) 0.090(4) 0.074(4) -0.052(3) -0.019(3) 0.043(3)
C22B 0.0395(19) 0.0357(18) 0.0197(16) -0.0089(14) -0.0066(14) -0.0036(15)
C23B 0.0380(19) 0.0300(17) 0.0189(16) -0.0046(14) -0.0062(14) -0.0036(14)
C24B 0.0366(18) 0.0254(16) 0.0205(16) -0.0023(13) -0.0054(14) -0.0015(14)
C25B 0.0393(19) 0.0296(17) 0.0230(17) -0.0074(14) -0.0085(14) -0.0012(14)
C26B 0.0379(19) 0.0363(19) 0.0255(18) -0.0058(15) -0.0082(15) -0.0034(15)
C27B 0.0361(19) 0.0316(17) 0.0211(17) -0.0043(14) -0.0059(14) -0.0054(14)
C28B 0.038(2) 0.041(2) 0.0307(19) -0.0137(16) -0.0027(15) -0.0047(16)
C29B 0.039(2) 0.051(2) 0.040(2) -0.0173(18) -0.0010(16) -0.0087(17)
C30B 0.045(2) 0.049(2) 0.039(2) -0.0160(18) -0.0024(17) -0.0140(18)
C31B 0.044(2) 0.0374(19) 0.0312(19) -0.0126(16) -0.0018(16) -0.0110(16)
C32B 0.040(2) 0.0276(17) 0.0217(17) -0.0028(14) -0.0038(14) -0.0056(14)
C33B 0.043(3) 0.081(3) 0.069(3) -0.043(3) 0.007(2) -0.020(2)
C34B 0.052(3) 0.242(9) 0.140(6) -0.138(7) 0.035(4) -0.028(4)
C35B 0.048(3) 0.077(3) 0.068(3) -0.043(3) 0.007(2) -0.024(2)
C36B 0.096(5) 0.159(6) 0.163(7) -0.107(6) 0.057(4) -0.094(5)
C37B 0.0317(17) 0.0260(16) 0.0242(17) -0.0092(13) -0.0066(13) 0.0023(13)
C38B 0.0340(18) 0.0296(17) 0.0213(16) -0.0132(14) -0.0027(13) -0.0035(14)
C39B 0.0293(17) 0.0281(16) 0.0200(16) -0.0119(13) -0.0017(13) -0.0028(13)
C40B 0.0287(17) 0.0319(17) 0.0234(17) -0.0098(14) -0.0024(13) -0.0060(14)
C41B 0.0296(17) 0.0366(18) 0.0288(18) -0.0174(15) -0.0023(14) -0.0007(14)
C42B 0.0313(17) 0.0297(17) 0.0227(16) -0.0110(14) -0.0038(13) -0.0032(14)
C43B 0.0384(19) 0.0294(17) 0.0264(17) -0.0108(14) -0.0043(14) -0.0056(14)
C44B 0.0298(17) 0.0350(18) 0.0272(17) -0.0160(15) -0.0040(14) -0.0049(14)
C45B 0.0339(18) 0.0328(17) 0.0267(17) -0.0143(14) -0.0071(14) -0.0013(14)
C46B 0.0354(18) 0.0283(17) 0.0240(17) -0.0112(14) -0.0052(14) -0.0014(14)
C47B 0.0310(17) 0.0265(16) 0.0228(16) -0.0103(13) -0.0058(13) -0.0031(13)
C48B 0.0338(18) 0.0328(18) 0.037(2) -0.0189(16) -0.0049(16) -0.0006(15)
C49B 0.037(2) 0.056(2) 0.066(3) -0.030(2) 0.0052(19) -0.0173(18)
C50B 0.036(2) 0.0357(19) 0.0329(19) -0.0201(16) -0.0085(15) 0.0008(15)
C51B 0.048(2) 0.042(2) 0.048(2) -0.0180(18) -0.0248(18) 0.0138(17)

loop_
_atom_type_symbol
_atom_type_description
_atom_type_scat_dispersion_real
_atom_type_scat_dispersion_imag
_atom_type_scat_source
C C 0.0033 0.0016 'International Tables Vol C Tables 4.2.6.8 and 6.1.1.4'
H H 0 0 'International Tables Vol C Tables 4.2.6.8 and 6.1.1.4'
N N 0.0061 0.0033 'International Tables Vol C Tables 4.2.6.8 and 6.1.1.4'
O O 0.0106 0.006 'International Tables Vol C Tables 4.2.6.8 and 6.1.1.4'
Cl Cl 0.1484 0.1585 'International Tables Vol C Tables 4.2.6.8 and 6.1.1.4'

loop_
_geom_angle_atom_site_label_1
_geom_angle_atom_site_label_2
_geom_angle_atom_site_label_3
_geom_angle
_geom_angle_site_symmetry_1
_geom_angle_site_symmetry_3
Cl2C C1C Cl1C 111.9(2) . .
Cl2C C1C H1C1 109.2 . .
Cl1C C1C H1C1 109.2 . .
Cl2C C1C H1C2 109.2 . .
Cl1C C1C H1C2 109.2 . .
H1C1 C1C H1C2 107.9 . .
Cl1E C1E Cl2E 123.9(7) . .
Cl1E C1E H1E 106.4 . .
Cl2E C1E H1E 106.4 . .
Cl1E C1E H2E 106.4 . .
Cl2E C1E H2E 106.4 . .
H1E C1E H2E 106.4 . .
C1F Cl1F C1F 57.3(5) . 2_666
Cl1F C1F Cl1F 122.7(5) . 2_666
Cl1F C1F H1F1 106.7 . .
Cl1F C1F H1F1 106.7 2_666 .
Cl1F C1F H1F2 106.7 . .
Cl1F C1F H1F2 106.7 2_666 .
H1F1 C1F H1F2 106.6 . .
C2D O2D C3D 116.1(5) . .
C2D C1D H1D1 109.5 . .
C2D C1D H1D2 109.5 . .
H1D1 C1D H1D2 109.5 . .
C2D C1D H1D3 109.5 . .
H1D1 C1D H1D3 109.5 . .
H1D2 C1D H1D3 109.5 . .
O1D C2D O2D 122.3(6) . .
O1D C2D C1D 126.4(6) . .
O2D C2D C1D 111.3(5) . .
C4D C3D O2D 106.8(9) . .
C4D C3D H3D1 110.4 . .
O2D C3D H3D1 110.4 . .
C4D C3D H3D2 110.4 . .
O2D C3D H3D2 110.4 . .
H3D1 C3D H3D2 108.6 . .
C3D C4D H4D1 109.5 . .
C3D C4D H4D2 109.5 . .
H4D1 C4D H4D2 109.5 . .
C3D C4D H4D3 109.5 . .
H4D1 C4D H4D3 109.5 . .
H4D2 C4D H4D3 109.5 . .
C18A O1A C19C 106.6(8) . .
C18A O2A C19A 113.8(5) . .
C20A O4A C21A 110.3(5) . .
C33A O6A C34A 114.6(4) . .
C35A O8A C36A 115.1(3) . .
C48A O10A C49A 115.6(3) . .
C50A O12A C51A 116.0(3) . .
C8A N1A C12A 114.0(3) . .
C9A N2A C17A 113.8(3) . .
C23A N3A C27A 112.9(3) . .
C24A N4A C32A 113.6(3) . .
C38A N5A C42A 113.3(3) . .
C39A N6A C47A 113.9(3) . .
C6A C1A C2A 120.3(3) . .
C6A C1A C7A 133.2(3) . .
C2A C1A C7A 106.5(3) . .
C3A C2A C1A 119.8(3) . .
C3A C2A C10A 133.1(3) . .
C1A C2A C10A 107.0(3) . .
C2A C3A C4A 120.0(3) . .
C2A C3A C22A 133.9(3) . .
C4A C3A C22A 106.0(3) . .
C5A C4A C3A 119.6(3) . .
C5A C4A C25A 133.0(3) . .
C3A C4A C25A 107.4(3) . .
C4A C5A C6A 120.6(3) . .
C4A C5A C37A 132.3(3) . .
C6A C5A C37A 107.1(3) . .
C1A C6A C5A 119.5(3) . .
C1A C6A C40A 133.8(3) . .
C5A C6A C40A 106.6(3) . .
C8A C7A C1A 103.8(3) . .
C8A C7A C11A 98.9(3) . .
C1A C7A C11A 99.2(3) . .
C8A C7A H7A 117.3 . .
C1A C7A H7A 117.3 . .
C11A C7A H7A 117.3 . .
N1A C8A C9A 123.8(3) . .
N1A C8A C7A 129.5(3) . .
C9A C8A C7A 106.7(3) . .
N2A C9A C8A 124.3(3) . .
N2A C9A C10A 129.3(3) . .
C8A C9A C10A 106.5(3) . .
C9A C10A C2A 104.4(3) . .
C9A C10A C11A 98.4(3) . .
C2A C10A C11A 99.0(3) . .
C9A C10A H10A 117.3 . .
C2A C10A H10A 117.3 . .
C11A C10A H10A 117.3 . .
C7A C11A C10A 95.3(3) . .
C7A C11A H11A 112.7 . .
C10A C11A H11A 112.7 . .
C7A C11A H11B 112.7 . .
C10A C11A H11B 112.7 . .
H11A C11A H11B 110.2 . .
N1A C12A C13A 119.3(3) . .
N1A C12A C17A 121.8(3) . .
C13A C12A C17A 118.9(3) . .
C14A C13A C12A 121.6(3) . .
C14A C13A H13A 119.2 . .
C12A C13A H13A 119.2 . .
C13A C14A C15A 119.3(4) . .
C13A C14A C18A 121.0(4) . .
C15A C14A C18A 119.6(4) . .
C16A C15A C14A 119.6(4) . .
C16A C15A C20A 117.8(4) . .
C14A C15A C20A 122.4(4) . .
C15A C16A C17A 121.3(4) . .
C15A C16A H16A 119.4 . .
C17A C16A H16A 119.4 . .
N2A C17A C16A 118.5(3) . .
N2A C17A C12A 122.4(3) . .
C16A C17A C12A 119.2(3) . .
O1A C18A O2A 121.0(4) . .
O1A C18A C14A 121.9(5) . .
O2A C18A C14A 117.1(4) . .
O2A C19A H19A 109.5 . .
O2A C19A H19B 109.5 . .
H19A C19A H19B 109.5 . .
O2A C19A H19C 109.5 . .
H19A C19A H19C 109.5 . .
H19B C19A H19C 109.5 . .
O1A C19C H19G 109.5 . .
O1A C19C H19H 109.5 . .
H19G C19C H19H 109.5 . .
O1A C19C H19I 109.5 . .
H19G C19C H19I 109.5 . .
H19H C19C H19I 109.5 . .
O3A C20A O4A 122.7(5) . .
O3A C20A C15A 124.4(6) . .
O4A C20A C15A 112.9(5) . .
O4A C21A H21A 109.5 . .
O4A C21A H21B 109.5 . .
H21A C21A H21B 109.5 . .
O4A C21A H21C 109.5 . .
H21A C21A H21C 109.5 . .
H21B C21A H21C 109.5 . .
C23A C22A C3A 104.8(2) . .
C23A C22A C26A 98.4(2) . .
C3A C22A C26A 100.0(2) . .
C23A C22A H22A 116.9 . .
C3A C22A H22A 116.9 . .
C26A C22A H22A 116.9 . .
N3A C23A C24A 124.9(3) . .
N3A C23A C22A 129.2(3) . .
C24A C23A C22A 105.9(3) . .
N4A C24A C23A 123.4(3) . .
N4A C24A C25A 129.6(3) . .
C23A C24A C25A 106.9(3) . .
C24A C25A C4A 105.5(2) . .
C24A C25A C26A 97.4(2) . .
C4A C25A C26A 99.2(2) . .
C24A C25A H25A 117.2 . .
C4A C25A H25A 117.2 . .
C26A C25A H25A 117.2 . .
C25A C26A C22A 94.9(2) . .
C25A C26A H26A 112.8 . .
C22A C26A H26A 112.8 . .
C25A C26A H26B 112.8 . .
C22A C26A H26B 112.8 . .
H26A C26A H26B 110.2 . .
N3A C27A C32A 122.4(3) . .
N3A C27A C28A 118.2(3) . .
C32A C27A C28A 119.3(3) . .
C29A C28A C27A 120.6(3) . .
C29A C28A H28A 119.7 . .
C27A C28A H28A 119.7 . .
C28A C29A C30A 119.9(3) . .
C28A C29A C33A 118.3(3) . .
C30A C29A C33A 121.7(3) . .
C31A C30A C29A 119.6(3) . .
C31A C30A C35A 119.7(3) . .
C29A C30A C35A 120.4(3) . .
C30A C31A C32A 120.7(3) . .
C30A C31A H31A 119.7 . .
C32A C31A H31A 119.7 . .
N4A C32A C31A 117.7(3) . .
N4A C32A C27A 122.5(3) . .
C31A C32A C27A 119.7(3) . .
O5A C33A O6A 123.4(4) . .
O5A C33A C29A 124.1(4) . .
O6A C33A C29A 112.5(4) . .
O6A C34A H34A 109.5 . .
O6A C34A H34B 109.5 . .
H34A C34A H34B 109.5 . .
O6A C34A H34C 109.5 . .
H34A C34A H34C 109.5 . .
H34B C34A H34C 109.5 . .
O7A C35A O8A 123.7(3) . .
O7A C35A C30A 124.6(4) . .
O8A C35A C30A 111.7(3) . .
O8A C36A H36A 109.5 . .
O8A C36A H36B 109.5 . .
H36A C36A H36B 109.5 . .
O8A C36A H36C 109.5 . .
H36A C36A H36C 109.5 . .
H36B C36A H36C 109.5 . .
C38A C37A C5A 104.6(3) . .
C38A C37A C41A 98.5(3) . .
C5A C37A C41A 99.0(3) . .
C38A C37A H37A 117.2 . .
C5A C37A H37A 117.2 . .
C41A C37A H37A 117.2 . .
N5A C38A C39A 124.3(3) . .
N5A C38A C37A 129.2(3) . .
C39A C38A C37A 106.5(3) . .
N6A C39A C38A 123.9(3) . .
N6A C39A C40A 129.4(3) . .
C38A C39A C40A 106.7(3) . .
C39A C40A C6A 105.1(3) . .
C39A C40A C41A 98.4(3) . .
C6A C40A C41A 98.5(3) . .
C39A C40A H40A 117.2 . .
C6A C40A H40A 117.2 . .
C41A C40A H40A 117.2 . .
C37A C41A C40A 95.3(3) . .
C37A C41A H41A 112.7 . .
C40A C41A H41A 112.7 . .
C37A C41A H41B 112.7 . .
C40A C41A H41B 112.7 . .
H41A C41A H41B 110.2 . .
N5A C42A C47A 122.8(3) . .
N5A C42A C43A 117.7(3) . .
C47A C42A C43A 119.5(3) . .
C44A C43A C42A 121.1(3) . .
C44A C43A H43A 119.4 . .
C42A C43A H43A 119.4 . .
C43A C44A C45A 119.2(3) . .
C43A C44A C48A 118.5(3) . .
C45A C44A C48A 121.9(3) . .
C46A C45A C44A 120.0(3) . .
C46A C45A C50A 117.7(3) . .
C44A C45A C50A 122.2(3) . .
C45A C46A C47A 121.1(3) . .
C45A C46A H46A 119.5 . .
C47A C46A H46A 119.5 . .
N6A C47A C46A 119.3(3) . .
N6A C47A C42A 121.8(3) . .
C46A C47A C42A 118.9(3) . .
O9A C48A O10A 123.8(3) . .
O9A C48A C44A 124.6(3) . .
O10A C48A C44A 111.5(3) . .
O10A C49A H49A 109.5 . .
O10A C49A H49B 109.5 . .
H49A C49A H49B 109.5 . .
O10A C49A H49C 109.5 . .
H49A C49A H49C 109.5 . .
H49B C49A H49C 109.5 . .
O11A C50A O12A 124.3(3) . .
O11A C50A C45A 124.3(4) . .
O12A C50A C45A 111.4(3) . .
O12A C51A H51A 109.5 . .
O12A C51A H51B 109.5 . .
H51A C51A H51B 109.5 . .
O12A C51A H51C 109.5 . .
H51A C51A H51C 109.5 . .
H51B C51A H51C 109.5 . .
C18B O2B C19B 113.6(3) . .
C20B O4B C21B 115.7(4) . .
C33B O6B C34B 116.6(4) . .
C35B O8B C36B 116.0(4) . .
C48B O10B C49B 115.6(3) . .
C50B O12B C51B 115.7(3) . .
C8B N1B C12B 113.3(3) . .
C9B N2B C17B 113.8(3) . .
C23B N3B C27B 113.7(3) . .
C24B N4B C32B 113.5(3) . .
C38B N5B C42B 113.8(3) . .
C39B N6B C47B 114.0(3) . .
C6B C1B C2B 120.1(3) . .
C6B C1B C7B 133.5(3) . .
C2B C1B C7B 106.4(3) . .
C3B C2B C1B 120.3(3) . .
C3B C2B C10B 132.6(3) . .
C1B C2B C10B 107.1(3) . .
C2B C3B C4B 119.9(3) . .
C2B C3B C22B 133.8(3) . .
C4B C3B C22B 106.2(3) . .
C5B C4B C3B 119.8(3) . .
C5B C4B C25B 132.4(3) . .
C3B C4B C25B 107.7(3) . .
C4B C5B C6B 120.1(3) . .
C4B C5B C37B 132.1(3) . .
C6B C5B C37B 107.7(3) . .
C1B C6B C5B 119.6(3) . .
C1B C6B C40B 134.7(3) . .
C5B C6B C40B 105.6(3) . .
C8B C7B C1B 106.2(2) . .
C8B C7B C11B 97.8(2) . .
C1B C7B C11B 98.8(3) . .
C8B C7B H7B 117 . .
C1B C7B H7B 117 . .
C11B C7B H7B 117 . .
N1B C8B C9B 124.1(3) . .
N1B C8B C7B 129.3(3) . .
C9B C8B C7B 106.5(3) . .
N2B C9B C8B 124.2(3) . .
N2B C9B C10B 129.5(3) . .
C8B C9B C10B 106.2(3) . .
C9B C10B C2B 105.8(2) . .
C9B C10B C11B 98.4(3) . .
C2B C10B C11B 98.8(2) . .
C9B C10B H10B 117 . .
C2B C10B H10B 117 . .
C11B C10B H10B 117 . .
C7B C11B C10B 95.3(2) . .
C7B C11B H11C 112.7 . .
C10B C11B H11C 112.7 . .
C7B C11B H11D 112.7 . .
C10B C11B H11D 112.7 . .
H11C C11B H11D 110.2 . .
N1B C12B C13B 117.9(3) . .
N1B C12B C17B 122.8(3) . .
C13B C12B C17B 119.3(3) . .
C14B C13B C12B 120.7(3) . .
C14B C13B H13B 119.6 . .
C12B C13B H13B 119.6 . .
C13B C14B C15B 119.8(3) . .
C13B C14B C18B 117.4(3) . .
C15B C14B C18B 122.8(3) . .
C16B C15B C14B 119.9(3) . .
C16B C15B C20B 117.5(3) . .
C14B C15B C20B 122.3(3) . .
C15B C16B C17B 121.0(3) . .
C15B C16B H16B 119.5 . .
C17B C16B H16B 119.5 . .
N2B C17B C16B 119.0(3) . .
N2B C17B C12B 121.9(3) . .
C16B C17B C12B 119.1(3) . .
O1B C18B O2B 124.3(4) . .
O1B C18B C14B 126.2(4) . .
O2B C18B C14B 109.3(3) . .
O2B C19B H19D 109.5 . .
O2B C19B H19E 109.5 . .
H19D C19B H19E 109.5 . .
O2B C19B H19F 109.5 . .
H19D C19B H19F 109.5 . .
H19E C19B H19F 109.5 . .
O3B C20B O4B 125.2(4) . .
O3B C20B C15B 123.5(4) . .
O4B C20B C15B 111.2(4) . .
O4B C21B H21D 109.5 . .
O4B C21B H21E 109.5 . .
H21D C21B H21E 109.5 . .
O4B C21B H21F 109.5 . .
H21D C21B H21F 109.5 . .
H21E C21B H21F 109.5 . .
C23B C22B C3B 103.8(3) . .
C23B C22B C26B 98.4(3) . .
C3B C22B C26B 99.4(3) . .
C23B C22B H22B 117.4 . .
C3B C22B H22B 117.4 . .
C26B C22B H22B 117.4 . .
N3B C23B C24B 123.5(3) . .
N3B C23B C22B 129.7(3) . .
C24B C23B C22B 106.9(3) . .
N4B C24B C23B 124.8(3) . .
N4B C24B C25B 129.2(3) . .
C23B C24B C25B 105.9(3) . .
C4B C25B C24B 103.3(2) . .
C4B C25B C26B 99.5(3) . .
C24B C25B C26B 98.8(3) . .
C4B C25B H25B 117.4 . .
C24B C25B H25B 117.4 . .
C26B C25B H25B 117.4 . .
C22B C26B C25B 95.4(2) . .
C22B C26B H26C 112.7 . .
C25B C26B H26C 112.7 . .
C22B C26B H26D 112.7 . .
C25B C26B H26D 112.7 . .
H26C C26B H26D 110.1 . .
N3B C27B C28B 118.1(3) . .
N3B C27B C32B 122.4(3) . .
C28B C27B C32B 119.5(3) . .
C29B C28B C27B 120.8(3) . .
C29B C28B H28B 119.6 . .
C27B C28B H28B 119.6 . .
C28B C29B C30B 119.6(3) . .
C28B C29B C33B 119.3(3) . .
C30B C29B C33B 120.8(3) . .
C31B C30B C29B 120.1(3) . .
C31B C30B C35B 118.1(3) . .
C29B C30B C35B 121.7(3) . .
C30B C31B C32B 120.8(3) . .
C30B C31B H31B 119.6 . .
C32B C31B H31B 119.6 . .
N4B C32B C31B 118.7(3) . .
N4B C32B C27B 122.1(3) . .
C31B C32B C27B 119.1(3) . .
O5B C33B O6B 123.8(4) . .
O5B C33B C29B 125.0(4) . .
O6B C33B C29B 111.1(4) . .
O6B C34B H34D 109.5 . .
O6B C34B H34E 109.5 . .
H34D C34B H34E 109.5 . .
O6B C34B H34F 109.5 . .
H34D C34B H34F 109.5 . .
H34E C34B H34F 109.5 . .
O7B C35B O8B 125.1(4) . .
O7B C35B C30B 124.0(4) . .
O8B C35B C30B 110.7(4) . .
O8B C36B H36D 109.5 . .
O8B C36B H36E 109.5 . .
H36D C36B H36E 109.5 . .
O8B C36B H36F 109.5 . .
H36D C36B H36F 109.5 . .
H36E C36B H36F 109.5 . .
C5B C37B C38B 101.8(2) . .
C5B C37B C41B 99.6(2) . .
C38B C37B C41B 99.7(2) . .
C5B C37B H37B 117.5 . .
C38B C37B H37B 117.5 . .
C41B C37B H37B 117.5 . .
N5B C38B C39B 124.2(3) . .
N5B C38B C37B 128.9(3) . .
C39B C38B C37B 106.6(3) . .
N6B C39B C38B 123.6(3) . .
N6B C39B C40B 130.1(3) . .
C38B C39B C40B 106.1(3) . .
C39B C40B C6B 103.6(2) . .
C39B C40B C41B 98.9(2) . .
C6B C40B C41B 99.7(2) . .
C39B C40B H40B 117.2 . .
C6B C40B H40B 117.2 . .
C41B C40B H40B 117.2 . .
C40B C41B C37B 95.3(2) . .
C40B C41B H41C 112.7 . .
C37B C41B H41C 112.7 . .
C40B C41B H41D 112.7 . .
C37B C41B H41D 112.7 . .
H41C C41B H41D 110.2 . .
N5B C42B C43B 118.6(3) . .
N5B C42B C47B 121.9(3) . .
C43B C42B C47B 119.4(3) . .
C44B C43B C42B 120.9(3) . .
C44B C43B H43B 119.5 . .
C42B C43B H43B 119.5 . .
C43B C44B C45B 119.8(3) . .
C43B C44B C48B 117.7(3) . .
C45B C44B C48B 122.3(3) . .
C46B C45B C44B 120.0(3) . .
C46B C45B C50B 120.0(3) . .
C44B C45B C50B 119.7(3) . .
C45B C46B C47B 120.9(3) . .
C45B C46B H46B 119.6 . .
C47B C46B H46B 119.6 . .
N6B C47B C46B 118.6(3) . .
N6B C47B C42B 122.4(3) . .
C46B C47B C42B 118.9(3) . .
O9B C48B O10B 124.6(3) . .
O9B C48B C44B 123.8(3) . .
O10B C48B C44B 111.5(3) . .
O10B C49B H49D 109.5 . .
O10B C49B H49E 109.5 . .
H49D C49B H49E 109.5 . .
O10B C49B H49F 109.5 . .
H49D C49B H49F 109.5 . .
H49E C49B H49F 109.5 . .
O11B C50B O12B 123.9(3) . .
O11B C50B C45B 124.7(3) . .
O12B C50B C45B 111.5(3) . .
O12B C51B H51D 109.5 . .
O12B C51B H51E 109.5 . .
H51D C51B H51E 109.5 . .
O12B C51B H51F 109.5 . .
H51D C51B H51F 109.5 . .
H51E C51B H51F 109.5 . .

loop_
_geom_bond_atom_site_label_1
_geom_bond_atom_site_label_2
_geom_bond_distance
_geom_bond_site_symmetry_2
Cl1C C1C 1.766(4) .
Cl2C C1C 1.761(4) .
C1C H1C1 0.99 .
C1C H1C2 0.99 .
Cl1E C1E 1.581(9) .
Cl2E C1E 1.730(9) .
C1E H1E 0.99 .
C1E H2E 0.99 .
Cl1F C1F 1.556(13) .
Cl1F C1F 1.866(11) 2_666
C1F Cl1F 1.865(11) 2_666
C1F H1F1 0.99 .
C1F H1F2 0.99 .
O1D C2D 1.156(6) .
O2D C2D 1.314(6) .
O2D C3D 1.506(9) .
C1D C2D 1.468(9) .
C1D H1D1 0.98 .
C1D H1D2 0.98 .
C1D H1D3 0.98 .
C3D C4D 1.408(10) .
C3D H3D1 0.99 .
C3D H3D2 0.99 .
C4D H4D1 0.98 .
C4D H4D2 0.98 .
C4D H4D3 0.98 .
O1A C18A 1.217(6) .
O1A C19C 1.553(15) .
O2A C18A 1.271(6) .
O2A C19A 1.455(7) .
O3A C20A 1.191(8) .
O4A C20A 1.294(7) .
O4A C21A 1.486(6) .
O5A C33A 1.190(5) .
O6A C33A 1.314(5) .
O6A C34A 1.458(6) .
O7A C35A 1.200(4) .
O8A C35A 1.345(4) .
O8A C36A 1.444(4) .
O9A C48A 1.193(4) .
O10A C48A 1.342(4) .
O10A C49A 1.444(4) .
O11A C50A 1.198(5) .
O12A C50A 1.334(5) .
O12A C51A 1.445(5) .
N1A C8A 1.301(4) .
N1A C12A 1.391(4) .
N2A C9A 1.293(4) .
N2A C17A 1.389(5) .
N3A C23A 1.299(4) .
N3A C27A 1.390(4) .
N4A C24A 1.300(4) .
N4A C32A 1.391(4) .
N5A C38A 1.303(4) .
N5A C42A 1.393(4) .
N6A C39A 1.299(4) .
N6A C47A 1.397(4) .
C1A C6A 1.372(5) .
C1A C2A 1.419(5) .
C1A C7A 1.533(5) .
C2A C3A 1.374(5) .
C2A C10A 1.528(5) .
C3A C4A 1.421(4) .
C3A C22A 1.520(4) .
C4A C5A 1.371(4) .
C4A C25A 1.520(4) .
C5A C6A 1.417(5) .
C5A C37A 1.530(4) .
C6A C40A 1.529(5) .
C7A C8A 1.512(5) .
C7A C11A 1.550(5) .
C7A H7A 1 .
C8A C9A 1.441(5) .
C9A C10A 1.507(5) .
C10A C11A 1.566(5) .
C10A H10A 1 .
C11A H11A 0.99 .
C11A H11B 0.99 .
C12A C13A 1.398(5) .
C12A C17A 1.416(5) .
C13A C14A 1.370(5) .
C13A H13A 0.95 .
C14A C15A 1.426(6) .
C14A C18A 1.476(6) .
C15A C16A 1.371(6) .
C15A C20A 1.488(6) .
C16A C17A 1.400(5) .
C16A H16A 0.95 .
C19A H19A 0.98 .
C19A H19B 0.98 .
C19A H19C 0.98 .
C19C H19G 0.98 .
C19C H19H 0.98 .
C19C H19I 0.98 .
C21A H21A 0.98 .
C21A H21B 0.98 .
C21A H21C 0.98 .
C22A C23A 1.514(4) .
C22A C26A 1.559(4) .
C22A H22A 1 .
C23A C24A 1.440(4) .
C24A C25A 1.514(4) .
C25A C26A 1.556(4) .
C25A H25A 1 .
C26A H26A 0.99 .
C26A H26B 0.99 .
C27A C32A 1.405(5) .
C27A C28A 1.407(5) .
C28A C29A 1.379(5) .
C28A H28A 0.95 .
C29A C30A 1.418(5) .
C29A C33A 1.496(5) .
C30A C31A 1.382(5) .
C30A C35A 1.487(5) .
C31A C32A 1.399(5) .
C31A H31A 0.95 .
C34A H34A 0.98 .
C34A H34B 0.98 .
C34A H34C 0.98 .
C36A H36A 0.98 .
C36A H36B 0.98 .
C36A H36C 0.98 .
C37A C38A 1.509(5) .
C37A C41A 1.557(5) .
C37A H37A 1 .
C38A C39A 1.441(5) .
C39A C40A 1.518(5) .
C40A C41A 1.561(5) .
C40A H40A 1 .
C41A H41A 0.99 .
C41A H41B 0.99 .
C42A C47A 1.410(5) .
C42A C43A 1.411(5) .
C43A C44A 1.373(5) .
C43A H43A 0.95 .
C44A C45A 1.420(5) .
C44A C48A 1.492(5) .
C45A C46A 1.380(5) .
C45A C50A 1.500(5) .
C46A C47A 1.402(5) .
C46A H46A 0.95 .
C49A H49A 0.98 .
C49A H49B 0.98 .
C49A H49C 0.98 .
C51A H51A 0.98 .
C51A H51B 0.98 .
C51A H51C 0.98 .
O1B C18B 1.181(5) .
O2B C18B 1.328(5) .
O2B C19B 1.461(5) .
O3B C20B 1.207(5) .
O4B C20B 1.332(5) .
O4B C21B 1.455(5) .
O5B C33B 1.196(6) .
O6B C33B 1.320(6) .
O6B C34B 1.479(6) .
O7B C35B 1.199(5) .
O8B C35B 1.330(5) .
O8B C36B 1.459(6) .
O9B C48B 1.211(4) .
O10B C48B 1.327(4) .
O10B C49B 1.456(4) .
O11B C50B 1.206(4) .
O12B C50B 1.339(4) .
O12B C51B 1.448(4) .
N1B C8B 1.304(4) .
N1B C12B 1.389(4) .
N2B C9B 1.299(4) .
N2B C17B 1.392(4) .
N3B C23B 1.297(4) .
N3B C27B 1.394(4) .
N4B C24B 1.287(4) .
N4B C32B 1.393(4) .
N5B C38B 1.297(4) .
N5B C42B 1.391(4) .
N6B C39B 1.302(4) .
N6B C47B 1.383(4) .
C1B C6B 1.368(4) .
C1B C2B 1.420(4) .
C1B C7B 1.533(4) .
C2B C3B 1.368(5) .
C2B C10B 1.528(4) .
C3B C4B 1.420(4) .
C3B C22B 1.532(4) .
C4B C5B 1.373(4) .
C4B C25B 1.518(4) .
C5B C6B 1.426(4) .
C5B C37B 1.515(4) .
C6B C40B 1.534(4) .
C7B C8B 1.522(5) .
C7B C11B 1.557(5) .
C7B H7B 1 .
C8B C9B 1.445(4) .
C9B C10B 1.514(4) .
C10B C11B 1.558(5) .
C10B H10B 1 .
C11B H11C 0.99 .
C11B H11D 0.99 .
C12B C13B 1.408(5) .
C12B C17B 1.418(5) .
C13B C14B 1.376(5) .
C13B H13B 0.95 .
C14B C15B 1.416(5) .
C14B C18B 1.504(5) .
C15B C16B 1.379(5) .
C15B C20B 1.501(5) .
C16B C17B 1.398(5) .
C16B H16B 0.95 .
C19B H19D 0.98 .
C19B H19E 0.98 .
C19B H19F 0.98 .
C21B H21D 0.98 .
C21B H21E 0.98 .
C21B H21F 0.98 .
C22B C23B 1.523(5) .
C22B C26B 1.560(5) .
C22B H22B 1 .
C23B C24B 1.449(5) .
C24B C25B 1.527(5) .
C25B C26B 1.562(5) .
C25B H25B 1 .
C26B H26C 0.99 .
C26B H26D 0.99 .
C27B C28B 1.405(5) .
C27B C32B 1.413(5) .
C28B C29B 1.377(5) .
C28B H28B 0.95 .
C29B C30B 1.422(5) .
C29B C33B 1.488(6) .
C30B C31B 1.371(5) .
C30B C35B 1.500(6) .
C31B C32B 1.405(5) .
C31B H31B 0.95 .
C34B H34D 0.98 .
C34B H34E 0.98 .
C34B H34F 0.98 .
C36B H36D 0.98 .
C36B H36E 0.98 .
C36B H36F 0.98 .
C37B C38B 1.518(4) .
C37B C41B 1.558(5) .
C37B H37B 1 .
C38B C39B 1.440(4) .
C39B C40B 1.529(4) .
C40B C41B 1.554(4) .
C40B H40B 1 .
C41B H41C 0.99 .
C41B H41D 0.99 .
C42B C43B 1.407(5) .
C42B C47B 1.413(4) .
C43B C44B 1.376(5) .
C43B H43B 0.95 .
C44B C45B 1.414(5) .
C44B C48B 1.496(5) .
C45B C46B 1.376(5) .
C45B C50B 1.498(5) .
C46B C47B 1.410(4) .
C46B H46B 0.95 .
C49B H49D 0.98 .
C49B H49E 0.98 .
C49B H49F 0.98 .
C51B H51D 0.98 .
C51B H51E 0.98 .
C51B H51F 0.98 .

loop_
_geom_hbond_atom_site_label_D
_geom_hbond_atom_site_label_H
_geom_hbond_atom_site_label_A
_geom_hbond_distance_DH
_geom_hbond_distance_HA
_geom_hbond_distance_DA
_geom_hbond_angle_DHA
_geom_hbond_site_symmetry_A
C1C H1C1 N5B 0.99 2.45 3.272(5) 140 2_566
C1E H1E O11A 0.99 2.25 3.126(9) 147.3 .
C1F H1F2 O9B 0.99 2.32 3.277(8) 163.2 .
C22A H22A O9B 1 2.37 3.332(4) 159.9 1_545
C36A H36C N2B 0.98 2.69 3.493(5) 139.1 .
C37A H37A N4A 1 2.3 3.229(4) 154.9 2_556
C40A H40A O1G 1 2.59 3.227(6) 121.7 2_656
C10B H10B N3B 1 2.57 3.503(4) 155.2 2_565
C19B H19D O1H 0.98 2.47 3.398(9) 157.4 .
C25B H25B O3A 1 2.55 3.292(6) 130.9 1_465
C28B H28B O1D 0.95 2.4 3.344(5) 171.1 .
C34B H34E O5B 0.98 2.53 3.442(10) 154 2_665
C49B H49D O7B 0.98 2.59 3.478(6) 151 .
C49B H49E Cl1F 0.98 2.89 3.859(5) 171.4 .
C49B H49F N3A 0.98 2.69 3.393(5) 129 1_565

loop_
_geom_torsion_atom_site_label_1
_geom_torsion_atom_site_label_2
_geom_torsion_atom_site_label_3
_geom_torsion_atom_site_label_4
_geom_torsion
_geom_torsion_site_symmetry_1
_geom_torsion_site_symmetry_4
C1F Cl1F C1F Cl1F -0.0020(10) 2_666 2_666
C3D O2D C2D O1D 2.6(8) . .
C3D O2D C2D C1D -176.4(6) . .
C2D O2D C3D C4D 174.1(7) . .
C6A C1A C2A C3A 1.9(5) . .
C7A C1A C2A C3A -178.5(3) . .
C6A C1A C2A C10A -178.9(3) . .
C7A C1A C2A C10A 0.7(3) . .
C1A C2A C3A C4A -1.9(5) . .
C10A C2A C3A C4A 179.1(3) . .
C1A C2A C3A C22A 177.8(3) . .
C10A C2A C3A C22A -1.2(6) . .
C2A C3A C4A C5A -0.1(4) . .
C22A C3A C4A C5A -179.9(3) . .
C2A C3A C4A C25A 179.3(3) . .
C22A C3A C4A C25A -0.4(3) . .
C3A C4A C5A C6A 2.1(4) . .
C25A C4A C5A C6A -177.1(3) . .
C3A C4A C5A C37A -177.4(3) . .
C25A C4A C5A C37A 3.3(6) . .
C2A C1A C6A C5A 0.1(5) . .
C7A C1A C6A C5A -179.4(3) . .
C2A C1A C6A C40A 179.7(3) . .
C7A C1A C6A C40A 0.2(6) . .
C4A C5A C6A C1A -2.1(5) . .
C37A C5A C6A C1A 177.5(3) . .
C4A C5A C6A C40A 178.2(3) . .
C37A C5A C6A C40A -2.2(3) . .
C6A C1A C7A C8A -113.5(4) . .
C2A C1A C7A C8A 66.9(3) . .
C6A C1A C7A C11A 144.8(4) . .
C2A C1A C7A C11A -34.7(3) . .
C12A N1A C8A C9A 0.3(4) . .
C12A N1A C8A C7A -179.2(3) . .
C1A C7A C8A N1A 111.1(4) . .
C11A C7A C8A N1A -147.1(3) . .
C1A C7A C8A C9A -68.4(3) . .
C11A C7A C8A C9A 33.4(3) . .
C17A N2A C9A C8A -1.1(5) . .
C17A N2A C9A C10A 178.3(3) . .
N1A C8A C9A N2A 1.5(5) . .
C7A C8A C9A N2A -179.0(3) . .
N1A C8A C9A C10A -178.0(3) . .
C7A C8A C9A C10A 1.5(3) . .
N2A C9A C10A C2A -113.2(4) . .
C8A C9A C10A C2A 66.3(3) . .
N2A C9A C10A C11A 145.2(3) . .
C8A C9A C10A C11A -35.4(3) . .
C3A C2A C10A C9A 111.0(4) . .
C1A C2A C10A C9A -68.0(3) . .
C3A C2A C10A C11A -147.8(4) . .
C1A C2A C10A C11A 33.2(3) . .
C8A C7A C11A C10A -53.0(3) . .
C1A C7A C11A C10A 52.7(3) . .
C9A C10A C11A C7A 53.9(3) . .
C2A C10A C11A C7A -52.3(3) . .
C8A N1A C12A C13A 176.9(3) . .
C8A N1A C12A C17A -2.1(4) . .
N1A C12A C13A C14A -179.0(3) . .
C17A C12A C13A C14A 0.0(5) . .
C12A C13A C14A C15A -3.2(6) . .
C12A C13A C14A C18A 175.0(4) . .
C13A C14A C15A C16A 3.9(6) . .
C18A C14A C15A C16A -174.4(4) . .
C13A C14A C15A C20A -171.0(5) . .
C18A C14A C15A C20A 10.7(7) . .
C14A C15A C16A C17A -1.3(6) . .
C20A C15A C16A C17A 173.8(5) . .
C9A N2A C17A C16A -179.8(3) . .
C9A N2A C17A C12A -0.8(5) . .
C15A C16A C17A N2A 177.2(4) . .
C15A C16A C17A C12A -1.9(6) . .
N1A C12A C17A N2A 2.5(5) . .
C13A C12A C17A N2A -176.5(3) . .
N1A C12A C17A C16A -178.5(3) . .
C13A C12A C17A C16A 2.6(5) . .
C19C O1A C18A O2A -24.9(11) . .
C19C O1A C18A C14A 155.3(10) . .
C19A O2A C18A O1A 4.0(9) . .
C19A O2A C18A C14A -176.2(6) . .
C13A C14A C18A O1A -173.1(6) . .
C15A C14A C18A O1A 5.2(8) . .
C13A C14A C18A O2A 7.0(6) . .
C15A C14A C18A O2A -174.7(4) . .
C21A O4A C20A O3A -6.9(9) . .
C21A O4A C20A C15A 175.1(4) . .
C16A C15A C20A O3A -93.4(7) . .
C14A C15A C20A O3A 81.6(9) . .
C16A C15A C20A O4A 84.5(6) . .
C14A C15A C20A O4A -100.5(5) . .
C2A C3A C22A C23A -111.5(4) . .
C4A C3A C22A C23A 68.1(3) . .
C2A C3A C22A C26A 146.9(3) . .
C4A C3A C22A C26A -33.4(3) . .
C27A N3A C23A C24A -2.6(4) . .
C27A N3A C23A C22A 176.6(3) . .
C3A C22A C23A N3A 111.8(4) . .
C26A C22A C23A N3A -145.5(3) . .
C3A C22A C23A C24A -68.9(3) . .
C26A C22A C23A C24A 33.9(3) . .
C32A N4A C24A C23A -0.9(4) . .
C32A N4A C24A C25A -176.8(3) . .
N3A C23A C24A N4A 4.3(5) . .
C22A C23A C24A N4A -175.0(3) . .
N3A C23A C24A C25A -178.9(3) . .
C22A C23A C24A C25A 1.8(3) . .
N4A C24A C25A C4A -118.4(3) . .
C23A C24A C25A C4A 65.1(3) . .
N4A C24A C25A C26A 139.8(3) . .
C23A C24A C25A C26A -36.7(3) . .
C5A C4A C25A C24A 113.0(4) . .
C3A C4A C25A C24A -66.3(3) . .
C5A C4A C25A C26A -146.6(3) . .
C3A C4A C25A C26A 34.1(3) . .
C24A C25A C26A C22A 55.3(3) . .
C4A C25A C26A C22A -51.9(3) . .
C23A C22A C26A C25A -54.7(3) . .
C3A C22A C26A C25A 52.1(3) . .
C23A N3A C27A C32A -2.1(4) . .
C23A N3A C27A C28A -179.7(3) . .
N3A C27A C28A C29A 175.0(3) . .
C32A C27A C28A C29A -2.7(5) . .
C27A C28A C29A C30A -0.4(5) . .
C27A C28A C29A C33A -177.9(3) . .
C28A C29A C30A C31A 2.1(5) . .
C33A C29A C30A C31A 179.4(3) . .
C28A C29A C30A C35A 176.9(3) . .
C33A C29A C30A C35A -5.8(5) . .
C29A C30A C31A C32A -0.5(5) . .
C35A C30A C31A C32A -175.3(3) . .
C24A N4A C32A C31A 175.2(3) . .
C24A N4A C32A C27A -3.7(4) . .
C30A C31A C32A N4A 178.4(3) . .
C30A C31A C32A C27A -2.7(5) . .
N3A C27A C32A N4A 5.5(5) . .
C28A C27A C32A N4A -176.9(3) . .
N3A C27A C32A C31A -173.4(3) . .
C28A C27A C32A C31A 4.3(5) . .
C34A O6A C33A O5A -11.7(7) . .
C34A O6A C33A C29A 171.3(4) . .
C28A C29A C33A O5A -53.0(6) . .
C30A C29A C33A O5A 129.6(5) . .
C28A C29A C33A O6A 124.0(4) . .
C30A C29A C33A O6A -53.4(5) . .
C36A O8A C35A O7A -1.5(5) . .
C36A O8A C35A C30A 177.4(3) . .
C31A C30A C35A O7A 143.7(4) . .
C29A C30A C35A O7A -31.0(5) . .
C31A C30A C35A O8A -35.2(4) . .
C29A C30A C35A O8A 150.1(3) . .
C4A C5A C37A C38A -111.5(4) . .
C6A C5A C37A C38A 68.9(3) . .
C4A C5A C37A C41A 147.2(3) . .
C6A C5A C37A C41A -32.4(3) . .
C42A N5A C38A C39A 1.1(4) . .
C42A N5A C38A C37A -178.6(3) . .
C5A C37A C38A N5A 113.5(3) . .
C41A C37A C38A N5A -144.8(3) . .
C5A C37A C38A C39A -66.2(3) . .
C41A C37A C38A C39A 35.5(3) . .
C47A N6A C39A C38A 0.0(4) . .
C47A N6A C39A C40A 179.5(3) . .
N5A C38A C39A N6A -1.3(5) . .
C37A C38A C39A N6A 178.5(3) . .
N5A C38A C39A C40A 179.1(3) . .
C37A C38A C39A C40A -1.1(3) . .
N6A C39A C40A C6A -112.0(4) . .
C38A C39A C40A C6A 67.6(3) . .
N6A C39A C40A C41A 146.8(3) . .
C38A C39A C40A C41A -33.6(3) . .
C1A C6A C40A C39A 115.0(4) . .
C5A C6A C40A C39A -65.3(3) . .
C1A C6A C40A C41A -143.9(4) . .
C5A C6A C40A C41A 35.8(3) . .
C38A C37A C41A C40A -54.2(3) . .
C5A C37A C41A C40A 52.2(3) . .
C39A C40A C41A C37A 53.3(3) . .
C6A C40A C41A C37A -53.4(3) . .
C38A N5A C42A C47A 0.1(4) . .
C38A N5A C42A C43A 178.1(3) . .
N5A C42A C43A C44A -176.3(3) . .
C47A C42A C43A C44A 1.8(5) . .
C42A C43A C44A C45A -4.7(5) . .
C42A C43A C44A C48A 167.2(3) . .
C43A C44A C45A C46A 4.5(5) . .
C48A C44A C45A C46A -167.2(3) . .
C43A C44A C45A C50A -172.7(3) . .
C48A C44A C45A C50A 15.6(5) . .
C44A C45A C46A C47A -1.3(5) . .
C50A C45A C46A C47A 176.1(3) . .
C39A N6A C47A C46A -179.6(3) . .
C39A N6A C47A C42A 1.2(4) . .
C45A C46A C47A N6A 179.1(3) . .
C45A C46A C47A C42A -1.7(5) . .
N5A C42A C47A N6A -1.3(5) . .
C43A C42A C47A N6A -179.3(3) . .
N5A C42A C47A C46A 179.4(3) . .
C43A C42A C47A C46A 1.4(4) . .
C49A O10A C48A O9A -0.2(5) . .
C49A O10A C48A C44A -176.1(3) . .
C43A C44A C48A O9A -130.5(4) . .
C45A C44A C48A O9A 41.2(5) . .
C43A C44A C48A O10A 45.3(4) . .
C45A C44A C48A O10A -143.0(3) . .
C51A O12A C50A O11A 7.5(6) . .
C51A O12A C50A C45A -175.2(3) . .
C46A C45A C50A O11A 31.0(6) . .
C44A C45A C50A O11A -151.8(4) . .
C46A C45A C50A O12A -146.3(3) . .
C44A C45A C50A O12A 31.0(5) . .
C6B C1B C2B C3B 0.6(5) . .
C7B C1B C2B C3B 179.5(3) . .
C6B C1B C2B C10B -178.3(3) . .
C7B C1B C2B C10B 0.6(3) . .
C1B C2B C3B C4B -2.9(5) . .
C10B C2B C3B C4B 175.8(3) . .
C1B C2B C3B C22B 174.9(3) . .
C10B C2B C3B C22B -6.5(6) . .
C2B C3B C4B C5B 2.2(5) . .
C22B C3B C4B C5B -176.1(3) . .
C2B C3B C4B C25B 179.3(3) . .
C22B C3B C4B C25B 1.0(3) . .
C3B C4B C5B C6B 0.7(4) . .
C25B C4B C5B C6B -175.5(3) . .
C3B C4B C5B C37B 176.0(3) . .
C25B C4B C5B C37B -0.3(6) . .
C2B C1B C6B C5B 2.3(4) . .
C7B C1B C6B C5B -176.2(3) . .
C2B C1B C6B C40B -175.2(3) . .
C7B C1B C6B C40B 6.2(6) . .
C4B C5B C6B C1B -3.0(5) . .
C37B C5B C6B C1B -179.3(3) . .
C4B C5B C6B C40B 175.2(3) . .
C37B C5B C6B C40B -1.1(3) . .
C6B C1B C7B C8B -115.2(4) . .
C2B C1B C7B C8B 66.1(3) . .
C6B C1B C7B C11B 144.0(4) . .
C2B C1B C7B C11B -34.7(3) . .
C12B N1B C8B C9B -0.1(4) . .
C12B N1B C8B C7B 177.0(3) . .
C1B C7B C8B N1B 116.2(3) . .
C11B C7B C8B N1B -142.3(3) . .
C1B C7B C8B C9B -66.3(3) . .
C11B C7B C8B C9B 35.3(3) . .
C17B N2B C9B C8B 0.8(4) . .
C17B N2B C9B C10B -176.4(3) . .
N1B C8B C9B N2B -0.5(5) . .
C7B C8B C9B N2B -178.2(3) . .
N1B C8B C9B C10B 177.3(3) . .
C7B C8B C9B C10B -0.4(3) . .
N2B C9B C10B C2B -115.4(3) . .
C8B C9B C10B C2B 67.0(3) . .
N2B C9B C10B C11B 143.0(3) . .
C8B C9B C10B C11B -34.6(3) . .
C3B C2B C10B C9B 113.6(4) . .
C1B C2B C10B C9B -67.6(3) . .
C3B C2B C10B C11B -145.0(3) . .
C1B C2B C10B C11B 33.7(3) . .
C8B C7B C11B C10B -54.6(3) . .
C1B C7B C11B C10B 53.2(3) . .
C9B C10B C11B C7B 54.7(3) . .
C2B C10B C11B C7B -52.8(3) . .
C8B N1B C12B C13B -178.9(3) . .
C8B N1B C12B C17B 0.3(4) . .
N1B C12B C13B C14B 178.2(3) . .
C17B C12B C13B C14B -1.0(5) . .
C12B C13B C14B C15B -2.2(5) . .
C12B C13B C14B C18B 175.9(3) . .
C13B C14B C15B C16B 3.6(5) . .
C18B C14B C15B C16B -174.3(3) . .
C13B C14B C15B C20B -170.2(3) . .
C18B C14B C15B C20B 11.9(5) . .
C14B C15B C16B C17B -1.9(5) . .
C20B C15B C16B C17B 172.2(3) . .
C9B N2B C17B C16B 175.9(3) . .
C9B N2B C17B C12B -0.6(4) . .
C15B C16B C17B N2B -177.9(3) . .
C15B C16B C17B C12B -1.3(5) . .
N1B C12B C17B N2B 0.1(5) . .
C13B C12B C17B N2B 179.2(3) . .
N1B C12B C17B C16B -176.4(3) . .
C13B C12B C17B C16B 2.7(5) . .
C19B O2B C18B O1B 10.1(6) . .
C19B O2B C18B C14B -175.0(3) . .
C13B C14B C18B O1B 47.4(6) . .
C15B C14B C18B O1B -134.6(4) . .
C13B C14B C18B O2B -127.3(3) . .
C15B C14B C18B O2B 50.7(4) . .
C21B O4B C20B O3B 2.1(6) . .
C21B O4B C20B C15B 179.4(4) . .
C16B C15B C20B O3B 33.2(6) . .
C14B C15B C20B O3B -152.8(4) . .
C16B C15B C20B O4B -144.2(4) . .
C14B C15B C20B O4B 29.8(5) . .
C2B C3B C22B C23B -111.1(4) . .
C4B C3B C22B C23B 66.9(3) . .
C2B C3B C22B C26B 147.8(4) . .
C4B C3B C22B C26B -34.2(3) . .
C27B N3B C23B C24B -1.6(4) . .
C27B N3B C23B C22B 178.8(3) . .
C3B C22B C23B N3B 112.3(4) . .
C26B C22B C23B N3B -145.8(3) . .
C3B C22B C23B C24B -67.3(3) . .
C26B C22B C23B C24B 34.6(3) . .
C32B N4B C24B C23B 2.9(4) . .
C32B N4B C24B C25B -179.4(3) . .
N3B C23B C24B N4B -1.6(5) . .
C22B C23B C24B N4B 178.0(3) . .
N3B C23B C24B C25B -179.7(3) . .
C22B C23B C24B C25B -0.1(3) . .
C5B C4B C25B C24B 107.8(4) . .
C3B C4B C25B C24B -68.8(3) . .
C5B C4B C25B C26B -150.8(3) . .
C3B C4B C25B C26B 32.6(3) . .
N4B C24B C25B C4B -110.4(4) . .
C23B C24B C25B C4B 67.6(3) . .
N4B C24B C25B C26B 147.6(3) . .
C23B C24B C25B C26B -34.4(3) . .
C23B C22B C26B C25B -53.7(3) . .
C3B C22B C26B C25B 51.9(3) . .
C4B C25B C26B C22B -51.2(3) . .
C24B C25B C26B C22B 53.9(3) . .
C23B N3B C27B C28B -174.9(3) . .
C23B N3B C27B C32B 3.3(4) . .
N3B C27B C28B C29B 178.2(3) . .
C32B C27B C28B C29B 0.0(5) . .
C27B C28B C29B C30B 1.0(6) . .
C27B C28B C29B C33B 175.7(4) . .
C28B C29B C30B C31B -0.2(6) . .
C33B C29B C30B C31B -174.9(4) . .
C28B C29B C30B C35B -177.4(4) . .
C33B C29B C30B C35B 8.0(6) . .
C29B C30B C31B C32B -1.5(6) . .
C35B C30B C31B C32B 175.7(4) . .
C24B N4B C32B C31B 176.7(3) . .
C24B N4B C32B C27B -1.1(4) . .
C30B C31B C32B N4B -175.4(3) . .
C30B C31B C32B C27B 2.5(5) . .
N3B C27B C32B N4B -2.0(5) . .
C28B C27B C32B N4B 176.1(3) . .
N3B C27B C32B C31B -179.9(3) . .
C28B C27B C32B C31B -1.8(5) . .
C34B O6B C33B O5B 3.0(8) . .
C34B O6B C33B C29B -173.2(5) . .
C28B C29B C33B O5B -135.5(5) . .
C30B C29B C33B O5B 39.2(7) . .
C28B C29B C33B O6B 40.7(6) . .
C30B C29B C33B O6B -144.7(4) . .
C36B O8B C35B O7B 4.8(8) . .
C36B O8B C35B C30B -179.6(5) . .
C31B C30B C35B O7B 48.5(7) . .
C29B C30B C35B O7B -134.3(5) . .
C31B C30B C35B O8B -127.3(4) . .
C29B C30B C35B O8B 50.0(6) . .
C4B C5B C37B C38B -106.2(4) . .
C6B C5B C37B C38B 69.5(3) . .
C4B C5B C37B C41B 151.7(3) . .
C6B C5B C37B C41B -32.6(3) . .
C42B N5B C38B C39B -2.2(4) . .
C42B N5B C38B C37B -174.5(3) . .
C5B C37B C38B N5B 103.6(3) . .
C41B C37B C38B N5B -154.3(3) . .
C5B C37B C38B C39B -69.8(3) . .
C41B C37B C38B C39B 32.3(3) . .
C47B N6B C39B C38B -2.0(4) . .
C47B N6B C39B C40B 172.5(3) . .
N5B C38B C39B N6B 4.0(5) . .
C37B C38B C39B N6B 177.7(3) . .
N5B C38B C39B C40B -171.6(3) . .
C37B C38B C39B C40B 2.2(3) . .
N6B C39B C40B C6B -108.7(3) . .
C38B C39B C40B C6B 66.5(3) . .
N6B C39B C40B C41B 149.0(3) . .
C38B C39B C40B C41B -35.8(3) . .
C1B C6B C40B C39B 110.6(4) . .
C5B C6B C40B C39B -67.2(3) . .
C1B C6B C40B C41B -147.7(4) . .
C5B C6B C40B C41B 34.5(3) . .
C39B C40B C41B C37B 53.4(3) . .
C6B C40B C41B C37B -52.2(3) . .
C5B C37B C41B C40B 51.5(3) . .
C38B C37B C41B C40B -52.4(3) . .
C38B N5B C42B C43B 176.8(3) . .
C38B N5B C42B C47B -1.0(4) . .
N5B C42B C43B C44B -177.3(3) . .
C47B C42B C43B C44B 0.5(5) . .
C42B C43B C44B C45B -1.4(5) . .
C42B C43B C44B C48B -175.9(3) . .
C43B C44B C45B C46B 0.2(5) . .
C48B C44B C45B C46B 174.4(3) . .
C43B C44B C45B C50B 174.3(3) . .
C48B C44B C45B C50B -11.5(5) . .
C44B C45B C46B C47B 2.0(5) . .
C50B C45B C46B C47B -172.1(3) . .
C39B N6B C47B C46B -177.8(3) . .
C39B N6B C47B C42B -1.1(4) . .
C45B C46B C47B N6B 173.9(3) . .
C45B C46B C47B C42B -2.9(5) . .
N5B C42B C47B N6B 2.8(5) . .
C43B C42B C47B N6B -175.0(3) . .
N5B C42B C47B C46B 179.4(3) . .
C43B C42B C47B C46B 1.6(4) . .
C49B O10B C48B O9B -1.5(5) . .
C49B O10B C48B C44B 175.1(3) . .
C43B C44B C48B O9B 121.9(4) . .
C45B C44B C48B O9B -52.4(5) . .
C43B C44B C48B O10B -54.7(4) . .
C45B C44B C48B O10B 131.0(3) . .
C51B O12B C50B O11B -0.6(5) . .
C51B O12B C50B C45B 178.8(3) . .
C46B C45B C50B O11B 148.3(3) . .
C44B C45B C50B O11B -25.8(5) . .
C46B C45B C50B O12B -31.0(4) . .
C44B C45B C50B O12B 154.9(3) . .
